data_7019166
loop_
_publ_author_name
'Fang, Ming'
'Shi, Peng-Fei'
'Zhao, Bin'
'Jiang, Dong-Xue'
'Cheng, Peng'
'Shi, Wei'

_publ_section_title
;
 A series of 3d-4f heterometallic three-dimensional coordination polymers:
 syntheses, structures and magnetic properties.
;
_journal_issue 22
_journal_name_full 'Dalton transactions (Cambridge, England : 2003)'
_journal_page_first 6820
_journal_page_last 6826
_journal_paper_doi 10.1039/c2dt30391d
_journal_volume 41
_journal_year 2012
_chemical_formula_sum 'C72 H63 Cl2 Co2 Gd3 N12 O45'
_chemical_formula_weight 2476.85
_chemical_name_systematic
;
?
;
_space_group_IT_number 61
_symmetry_cell_setting orthorhombic
_symmetry_space_group_name_Hall '-P 2ac 2ab'
_symmetry_space_group_name_H-M 'P b c a'
_atom_sites_solution_hydrogens geom
_atom_sites_solution_primary direct
_atom_sites_solution_secondary difmap
_audit_creation_method SHELXL-97
_cell_angle_alpha 90.00
_cell_angle_beta 90.00
_cell_angle_gamma 90.00
_cell_formula_units_Z 8
_cell_length_a 49.0783(10)
_cell_length_b 18.7144(3)
_cell_length_c 18.5617(4)
_cell_measurement_reflns_used 14925
_cell_measurement_temperature 120
_cell_measurement_theta_max 29.0828
_cell_measurement_theta_min 2.4327
_cell_volume 17048.4(6)
_computing_cell_refinement
;
CrysAlisPro, Oxford Diffraction Ltd.,
Version 1.171.33.48 (release 15-09-2009 CrysAlis171 .NET)
(compiled Sep 15 2009,11:49:04)
;
_computing_data_collection
;
CrysAlisPro, Oxford Diffraction Ltd.,
Version 1.171.33.48 (release 15-09-2009 CrysAlis171 .NET)
(compiled Sep 15 2009,11:49:04)
;
_computing_data_reduction
;
CrysAlisPro, Oxford Diffraction Ltd.,
Version 1.171.33.48 (release 15-09-2009 CrysAlis171 .NET)
(compiled Sep 15 2009,11:49:04)
;
_computing_molecular_graphics
;
O. V. Dolomanov, L. J. Bourhis, R. J. Gildea, J. A. K. Howard and H. Puschmann,
OLEX2: a complete structure solution, refinement and analysis program.
J. Appl. Cryst. (2009). 42, 339-341.
;
_computing_publication_material
;
O. V. Dolomanov, L. J. Bourhis, R. J. Gildea, J. A. K. Howard and H. Puschmann,
OLEX2: a complete structure solution, refinement and analysis program.
J. Appl. Cryst. (2009). 42, 339-341.
;
_computing_structure_refinement 'SHELXL-97 (Sheldrick, 1997)'
_computing_structure_solution 'SHELXS-97 (Sheldrick, 1990)'
_diffrn_ambient_temperature 120
_diffrn_detector_area_resol_mean 16.2116
_diffrn_measured_fraction_theta_full 0.996
_diffrn_measured_fraction_theta_max 0.996
_diffrn_measurement_device_type 'SuperNova, Single source at offset), Eos'
_diffrn_measurement_method '\w scans'
_diffrn_radiation_monochromator mirror
_diffrn_radiation_source 'SuperNova (Mo) X-ray Source'
_diffrn_radiation_type MoK\a
_diffrn_radiation_wavelength 0.71073
_diffrn_reflns_av_R_equivalents 0.0495
_diffrn_reflns_av_sigmaI/netI 0.0773
_diffrn_reflns_limit_h_max 55
_diffrn_reflns_limit_h_min -58
_diffrn_reflns_limit_k_max 12
_diffrn_reflns_limit_k_min -22
_diffrn_reflns_limit_l_max 15
_diffrn_reflns_limit_l_min -22
_diffrn_reflns_number 41721
_diffrn_reflns_theta_full 25.01
_diffrn_reflns_theta_max 25.01
_diffrn_reflns_theta_min 2.47
_exptl_absorpt_coefficient_mu 2.855
_exptl_absorpt_correction_T_max 0.8944
_exptl_absorpt_correction_T_min 0.7633
_exptl_absorpt_correction_type multi-scan
_exptl_absorpt_process_details
;
CrysAlisPro, Oxford Diffraction Ltd.,
Version 1.171.33.48 (release 15-09-2009 CrysAlis171 .NET)
(compiled Sep 15 2009,11:49:04)
Empirical absorption correction using spherical harmonics,
implemented in SCALE3 ABSPACK scaling algorithm.
;
_exptl_crystal_colour 'Salmon pink'
_exptl_crystal_density_diffrn 1.930
_exptl_crystal_density_meas ?
_exptl_crystal_density_method 'not measured'
_exptl_crystal_description block
_exptl_crystal_F_000 9752
_exptl_crystal_size_max 0.10
_exptl_crystal_size_mid 0.10
_exptl_crystal_size_min 0.04
_refine_diff_density_max 1.478
_refine_diff_density_min -2.216
_refine_diff_density_rms 0.159
_refine_ls_extinction_method none
_refine_ls_goodness_of_fit_ref 1.038
_refine_ls_hydrogen_treatment constr
_refine_ls_matrix_type full
_refine_ls_number_parameters 1316
_refine_ls_number_reflns 14969
_refine_ls_number_restraints 321
_refine_ls_restrained_S_all 1.035
_refine_ls_R_factor_all 0.0914
_refine_ls_R_factor_gt 0.0563
_refine_ls_shift/su_max 0.001
_refine_ls_shift/su_mean 0.000
_refine_ls_structure_factor_coef Fsqd
_refine_ls_weighting_details 'calc w=1/[\s^2^(Fo^2^)+(0.0628P)^2^+48.6274P] where P=(Fo^2^+2Fc^2^)/3'
_refine_ls_weighting_scheme calc
_refine_ls_wR_factor_gt 0.1266
_refine_ls_wR_factor_ref 0.1354
_reflns_number_gt 10032
_reflns_number_total 14969
_reflns_threshold_expression >2sigma(I)
_cod_data_source_file c2dt30391d.txt
_cod_data_source_block 2
_cod_depositor_comments
;
The following automatic conversions were performed:

'_symmetry_cell_setting' value 'Orthorhombic' changed to
'orthorhombic' according to
/home/saulius/struct/CIF-dictionaries/cif_core.dic dictionary named
'cif_core.dic' version 2.4.1 from
2010-06-29.

'_exptl_absorpt_correction_type' value 'Multi-scan'
changed to 'multi-scan' according to
/home/saulius/struct/CIF-dictionaries/cif_core.dic dictionary named
'cif_core.dic' version 2.4.1 from 2010-06-29.

Automatic conversion script
Id: cif_fix_values 1715 2011-07-08 13:25:40Z adriana 

The following automatic conversions were performed:

'_exptl_crystal_density_meas' value 'none' was changed to '?' - the
value is perceived as not measured.

Automatic conversion script
Id: cif_fix_values 3008 2015-01-20 13:52:24Z robertas 
;
_cod_original_sg_symbol_H-M Pbca
_cod_database_code 7019166

loop_
_symmetry_equiv_pos_as_xyz
'x, y, z'
'-x+1/2, -y, z+1/2'
'x+1/2, -y+1/2, -z'
'-x, y+1/2, -z+1/2'
'-x, -y, -z'
'x-1/2, y, -z-1/2'
'-x-1/2, y-1/2, z'
'x, -y-1/2, z-1/2'

loop_
_atom_site_label
_atom_site_type_symbol
_atom_site_fract_x
_atom_site_fract_y
_atom_site_fract_z
_atom_site_U_iso_or_equiv
_atom_site_adp_type
_atom_site_occupancy
_atom_site_symmetry_multiplicity
_atom_site_calc_flag
_atom_site_refinement_flags
_atom_site_disorder_assembly
_atom_site_disorder_group
Gd1 Gd 0.378550(7) -0.07956(2) 0.30156(2) 0.01782(11) Uani 1 1 d . . .
Gd2 Gd 0.377538(7) 0.09683(2) 0.14169(2) 0.01848(11) Uani 1 1 d . . .
Gd3 Gd 0.124235(8) -0.02016(2) 0.19680(3) 0.02490(12) Uani 1 1 d . . .
Co1 Co 0.246373(19) 0.11716(5) 0.46401(6) 0.0135(2) Uani 1 1 d . . .
Co2 Co 0.001884(19) 0.24698(5) 0.11218(6) 0.0150(2) Uani 1 1 d . . .
C1 C 0.41808(16) -0.0544(5) 0.1532(5) 0.024(2) Uani 1 1 d . . .
C2 C 0.45534(15) -0.1429(4) 0.1277(5) 0.022(2) Uani 1 1 d . . .
H2 H 0.4494 -0.1683 0.1678 0.026 Uiso 1 1 calc R . .
C3 C 0.44119(16) -0.0816(5) 0.1064(5) 0.026(2) Uani 1 1 d . . .
C4 C 0.44855(17) -0.0476(5) 0.0434(5) 0.029(2) Uani 1 1 d . . .
H4 H 0.4384 -0.0095 0.0257 0.035 Uiso 1 1 calc R . .
C5 C 0.47136(17) -0.0719(5) 0.0075(5) 0.031(2) Uani 1 1 d . . .
H5 H 0.4771 -0.0485 -0.0340 0.037 Uiso 1 1 calc R . .
C6 C 0.48544(15) -0.1290(4) 0.0317(5) 0.0213(19) Uani 1 1 d . . .
C7 C 0.51136(16) -0.1550(4) -0.0002(4) 0.0202(19) Uani 1 1 d . . .
C8 C 0.52294(16) -0.1265(5) -0.0609(5) 0.027(2) Uani 1 1 d . . .
H8 H 0.5141 -0.0903 -0.0860 0.032 Uiso 1 1 calc R . .
C9 C 0.54756(16) -0.1514(4) -0.0842(5) 0.023(2) Uani 1 1 d . . .
H9 H 0.5560 -0.1307 -0.1240 0.028 Uiso 1 1 calc R . .
C10 C 0.55983(15) -0.2074(4) -0.0483(4) 0.0199(19) Uani 1 1 d . . .
C11 C 0.54694(15) -0.2347(4) 0.0112(5) 0.0213(19) Uani 1 1 d . . .
H11 H 0.5553 -0.2720 0.0358 0.026 Uiso 1 1 calc R . .
C12 C 0.58600(15) -0.2418(4) -0.0734(5) 0.023(2) Uani 1 1 d . . .
C13 C 0.41669(17) 0.0806(4) 0.2880(5) 0.024(2) Uani 1 1 d . . .
C14 C 0.45765(15) 0.1504(4) 0.3346(4) 0.0181(18) Uani 1 1 d . . .
H14 H 0.4565 0.1794 0.2940 0.022 Uiso 1 1 calc R . .
C15 C 0.43838(16) 0.0963(4) 0.3429(5) 0.0213(19) Uani 1 1 d . . .
C16 C 0.44002(18) 0.0556(5) 0.4060(5) 0.031(2) Uani 1 1 d . . .
H16 H 0.4270 0.0209 0.4157 0.038 Uiso 1 1 calc R . .
C17 C 0.46107(17) 0.0675(5) 0.4537(5) 0.029(2) Uani 1 1 d . . .
H17 H 0.4624 0.0398 0.4952 0.035 Uiso 1 1 calc R . .
C18 C 0.48012(16) 0.1200(4) 0.4403(4) 0.0179(18) Uani 1 1 d . . .
C19 C 0.50323(15) 0.1354(4) 0.4872(4) 0.0172(18) Uani 1 1 d . . .
C20 C 0.50964(18) 0.0966(5) 0.5479(5) 0.030(2) Uani 1 1 d . . .
H20 H 0.4981 0.0605 0.5638 0.036 Uiso 1 1 calc R . .
C21 C 0.53337(18) 0.1117(5) 0.5851(5) 0.031(2) Uani 1 1 d . . .
H21 H 0.5381 0.0846 0.6253 0.037 Uiso 1 1 calc R . .
C22 C 0.55010(17) 0.1671(5) 0.5626(4) 0.023(2) Uani 1 1 d . . .
C23 C 0.54140(16) 0.2070(5) 0.5029(5) 0.024(2) Uani 1 1 d . . .
H23 H 0.5520 0.2454 0.4879 0.029 Uiso 1 1 calc R . .
C24 C 0.57642(18) 0.1849(6) 0.6009(5) 0.033(2) Uani 1 1 d . . .
C25 C 0.33901(17) 0.0685(5) 0.2953(5) 0.028(2) Uani 1 1 d . . .
C26 C 0.29570(16) 0.0937(5) 0.3663(5) 0.026(2) Uani 1 1 d . . .
H26 H 0.2983 0.0510 0.3910 0.031 Uiso 1 1 calc R . .
C27 C 0.31528(17) 0.1141(5) 0.3149(5) 0.026(2) Uani 1 1 d . . .
C28 C 0.31122(19) 0.1798(5) 0.2806(5) 0.040(3) Uani 1 1 d . . .
H28 H 0.3241 0.1965 0.2478 0.048 Uiso 1 1 calc R . .
C29 C 0.28851(19) 0.2197(5) 0.2950(5) 0.037(2) Uani 1 1 d . . .
H29 H 0.2857 0.2633 0.2721 0.044 Uiso 1 1 calc R . .
C30 C 0.26988(17) 0.1940(4) 0.3440(4) 0.023(2) Uani 1 1 d . . .
C31 C 0.24340(17) 0.2305(4) 0.3571(5) 0.023(2) Uani 1 1 d . . .
C32 C 0.23525(19) 0.2909(5) 0.3213(5) 0.031(2) Uani 1 1 d . . .
H32 H 0.2466 0.3125 0.2876 0.037 Uiso 1 1 calc R . .
C33 C 0.2093(2) 0.3195(5) 0.3366(5) 0.035(2) Uani 1 1 d . . .
H33 H 0.2034 0.3608 0.3134 0.042 Uiso 1 1 calc R . .
C34 C 0.19300(17) 0.2864(5) 0.3855(5) 0.029(2) Uani 1 1 d . . .
C35 C 0.20297(16) 0.2269(4) 0.4217(5) 0.027(2) Uani 1 1 d . . .
H35 H 0.1921 0.2058 0.4567 0.033 Uiso 1 1 calc R . .
C36 C 0.16516(18) 0.3140(5) 0.4034(6) 0.037(3) Uani 1 1 d . . .
C37 C 0.32932(18) 0.3070(5) 0.5491(6) 0.036(2) Uani 1 1 d . . .
C38 C 0.29067(15) 0.2238(4) 0.5164(5) 0.021(2) Uani 1 1 d . . .
H38 H 0.3020 0.2042 0.4813 0.025 Uiso 1 1 calc R . .
C39 C 0.30061(16) 0.2807(5) 0.5579(5) 0.024(2) Uani 1 1 d . . .
C40 C 0.28364(17) 0.3111(5) 0.6074(5) 0.031(2) Uani 1 1 d . . .
H40 H 0.2894 0.3502 0.6343 0.037 Uiso 1 1 calc R . .
C41 C 0.25751(18) 0.2826(5) 0.6171(5) 0.030(2) Uani 1 1 d . . .
H41 H 0.2457 0.3023 0.6509 0.036 Uiso 1 1 calc R . .
C42 C 0.24965(16) 0.2255(4) 0.5761(5) 0.0201(19) Uani 1 1 d . . .
C43 C 0.22370(16) 0.1860(4) 0.5896(4) 0.0190(18) Uani 1 1 d . . .
C44 C 0.20498(17) 0.2076(5) 0.6409(5) 0.031(2) Uani 1 1 d . . .
H44 H 0.2070 0.2510 0.6646 0.037 Uiso 1 1 calc R . .
C45 C 0.18313(18) 0.1633(5) 0.6564(5) 0.035(2) Uani 1 1 d . . .
H45 H 0.1706 0.1761 0.6916 0.041 Uiso 1 1 calc R . .
C46 C 0.18015(16) 0.1004(5) 0.6194(5) 0.026(2) Uani 1 1 d . . .
C47 C 0.19873(15) 0.0843(4) 0.5643(5) 0.0195(19) Uani 1 1 d . . .
H47 H 0.1962 0.0430 0.5373 0.023 Uiso 1 1 calc R . .
C48 C 0.15767(17) 0.0481(5) 0.6407(5) 0.029(2) Uani 1 1 d . . .
C49 C 0.32992(17) -0.0115(6) 0.6119(5) 0.033(2) Uani 1 1 d . . .
C50 C 0.28936(15) 0.0368(5) 0.5466(5) 0.027(2) Uani 1 1 d . . .
H50 H 0.2949 0.0817 0.5625 0.032 Uiso 1 1 calc R . .
C51 C 0.30464(16) -0.0216(5) 0.5667(5) 0.029(2) Uani 1 1 d . . .
C52 C 0.29625(18) -0.0884(6) 0.5423(5) 0.040(3) Uani 1 1 d . . .
H52 H 0.3064 -0.1289 0.5533 0.048 Uiso 1 1 calc R . .
C53 C 0.27304(18) -0.0944(5) 0.5023(5) 0.032(2) Uani 1 1 d . . .
H53 H 0.2668 -0.1389 0.4873 0.039 Uiso 1 1 calc R . .
C54 C 0.25894(16) -0.0328(5) 0.4844(4) 0.025(2) Uani 1 1 d . . .
C55 C 0.23356(16) -0.0326(5) 0.4405(5) 0.023(2) Uani 1 1 d . . .
C56 C 0.21912(19) -0.0945(5) 0.4221(6) 0.038(2) Uani 1 1 d . . .
H56 H 0.2250 -0.1392 0.4376 0.046 Uiso 1 1 calc R . .
C57 C 0.19644(18) -0.0879(5) 0.3812(6) 0.039(3) Uani 1 1 d . . .
H57 H 0.1863 -0.1284 0.3697 0.047 Uiso 1 1 calc R . .
C58 C 0.18809(16) -0.0223(5) 0.3564(5) 0.032(2) Uani 1 1 d . . .
C59 C 0.20298(16) 0.0369(5) 0.3771(4) 0.028(2) Uani 1 1 d . . .
H59 H 0.1973 0.0815 0.3608 0.033 Uiso 1 1 calc R . .
C60 C 0.16350(18) -0.0141(6) 0.3079(5) 0.037(2) Uani 1 1 d . . .
C61 C 0.08865(19) 0.0964(5) 0.2230(7) 0.039(3) Uani 1 1 d . . .
C62 C 0.04888(16) 0.1698(4) 0.1778(5) 0.025(2) Uani 1 1 d . . .
H62 H 0.0547 0.1602 0.1311 0.030 Uiso 1 1 calc R . .
C63 C 0.06404(17) 0.1417(5) 0.2360(5) 0.028(2) Uani 1 1 d . . .
C64 C 0.05510(18) 0.1551(5) 0.3048(5) 0.036(2) Uani 1 1 d . . .
H64 H 0.0642 0.1362 0.3444 0.043 Uiso 1 1 calc R . .
C65 C 0.03213(19) 0.1975(5) 0.3141(6) 0.041(3) Uani 1 1 d . . .
H65 H 0.0260 0.2079 0.3604 0.049 Uiso 1 1 calc R . .
C66 C 0.01839(17) 0.2239(4) 0.2559(5) 0.027(2) Uani 1 1 d . . .
C67 C -0.0052(2) 0.2721(6) 0.2593(6) 0.0496(12) Uani 1 1 d U . .
C68 C -0.0167(2) 0.2939(6) 0.3234(6) 0.0509(11) Uani 1 1 d U . .
H68 H -0.0098 0.2780 0.3672 0.061 Uiso 1 1 calc R . .
C69 C -0.0388(2) 0.3402(6) 0.3209(6) 0.0526(10) Uani 1 1 d U . .
H69 H -0.0470 0.3556 0.3634 0.063 Uiso 1 1 calc R . .
C70 C -0.0481(2) 0.3622(6) 0.2578(7) 0.0546(10) Uani 1 1 d U . .
C71 C -0.0367(2) 0.3378(6) 0.1931(6) 0.0525(11) Uani 1 1 d U . .
H71 H -0.0438 0.3527 0.1492 0.063 Uiso 1 1 calc R . .
C72 C -0.0735(2) 0.4117(7) 0.2593(7) 0.0589(10) Uani 1 1 d U . .
Cl1 Cl 0.00652(5) 0.50353(14) 0.22427(15) 0.0444(6) Uani 1 1 d . . .
Cl2 Cl 0.23945(9) 0.4986(3) 0.2177(3) 0.0965(11) Uani 1 1 d U . .
N1 N 0.52266(13) -0.2105(3) 0.0361(4) 0.0198(15) Uani 1 1 d . . .
N2 N 0.47713(12) -0.1659(3) 0.0918(3) 0.0178(15) Uani 1 1 d . . .
N3 N 0.51867(12) 0.1920(3) 0.4670(3) 0.0163(14) Uani 1 1 d . . .
N4 N 0.47760(12) 0.1628(3) 0.3814(4) 0.0167(15) Uani 1 1 d . . .
N5 N 0.27370(13) 0.1322(4) 0.3815(4) 0.0195(16) Uani 1 1 d . . .
N6 N 0.22753(13) 0.1985(3) 0.4086(4) 0.0213(16) Uani 1 1 d . . .
N7 N 0.26561(12) 0.1963(3) 0.5249(4) 0.0181(15) Uani 1 1 d . . .
N8 N 0.21972(12) 0.1258(3) 0.5496(3) 0.0141(14) Uani 1 1 d . . .
N9 N 0.26715(13) 0.0327(4) 0.5057(4) 0.0251(17) Uani 1 1 d . . .
N10 N 0.22507(13) 0.0340(4) 0.4193(4) 0.0251(17) Uani 1 1 d . . .
N11 N 0.02667(12) 0.2092(3) 0.1872(4) 0.0194(16) Uani 1 1 d . . .
N12 N -0.01485(16) 0.2917(4) 0.1950(4) 0.0405(15) Uani 1 1 d U . .
O1 O 0.41172(12) -0.0906(3) 0.2065(4) 0.0344(16) Uani 1 1 d . . .
O2 O 0.40740(11) 0.0031(3) 0.1317(3) 0.0303(15) Uani 1 1 d . . .
O3 O 0.59033(13) -0.3040(3) -0.0554(4) 0.051(2) Uani 1 1 d . . .
O4 O 0.60074(11) -0.2046(3) -0.1151(3) 0.0326(15) Uani 1 1 d . . .
O5 O 0.40351(12) 0.0251(3) 0.2991(4) 0.0346(16) Uani 1 1 d . . .
O6 O 0.41312(11) 0.1231(3) 0.2369(3) 0.0254(14) Uani 1 1 d . . .
O7 O 0.58616(14) 0.2450(4) 0.5920(4) 0.055(2) Uani 1 1 d . . .
O10 O 0.34299(12) 0.0121(4) 0.3294(3) 0.0346(16) Uani 1 1 d . . .
O11 O 0.15495(14) 0.3571(4) 0.3597(4) 0.057(2) Uani 1 1 d . . .
O12 O 0.15458(15) 0.2915(5) 0.4599(5) 0.080(3) Uani 1 1 d . . .
H12 H 0.1490 0.3253 0.4838 0.096 Uiso 1 1 d R . .
O13 O 0.33999(16) 0.2997(6) 0.4894(4) 0.091(4) Uani 1 1 d . . .
O14 O 0.33994(12) 0.3375(4) 0.6011(4) 0.0428(18) Uani 1 1 d . . .
O15 O 0.14510(11) 0.0626(4) 0.6966(3) 0.0351(16) Uani 1 1 d . . .
O16 O 0.15424(12) -0.0064(4) 0.6019(4) 0.0378(17) Uani 1 1 d . . .
O17 O 0.33263(12) 0.0487(4) 0.6420(4) 0.0474(19) Uani 1 1 d . . .
O18 O 0.34719(12) -0.0596(4) 0.6165(4) 0.0430(18) Uani 1 1 d . . .
O19 O 0.16057(14) 0.0426(4) 0.2736(4) 0.055(2) Uani 1 1 d . . .
O20 O 0.14791(13) -0.0652(4) 0.3018(4) 0.052(2) Uani 1 1 d . . .
O21 O 0.10082(16) 0.0703(5) 0.2758(5) 0.073(3) Uani 1 1 d . . .
O22 O 0.09511(13) 0.0833(4) 0.1594(4) 0.0454(19) Uani 1 1 d . . .
O23 O -0.07805(16) 0.4435(4) 0.3151(4) 0.0603(11) Uani 1 1 d U . .
O24 O -0.08621(16) 0.4145(4) 0.2044(5) 0.0614(11) Uani 1 1 d U . .
O25 O 0.38073(16) -0.0361(4) 0.4300(4) 0.064(2) Uani 1 1 d . . .
H25B H 0.3840 0.0101 0.4309 0.077 Uiso 1 1 d R . .
H25A H 0.3652 -0.0416 0.4509 0.077 Uiso 1 1 d R . .
O26 O 0.37763(15) -0.2007(4) 0.2496(5) 0.071(3) Uani 1 1 d . . .
H26B H 0.3774 -0.2323 0.2843 0.086 Uiso 1 1 d R . .
H26A H 0.3628 -0.2065 0.2257 0.086 Uiso 1 1 d R . .
O27 O 0.38466(17) 0.0929(4) 0.0136(4) 0.065(2) Uani 1 1 d . . .
H27B H 0.3853 0.0502 -0.0012 0.078 Uiso 1 1 d R . .
H27A H 0.3713 0.1144 -0.0082 0.078 Uiso 1 1 d R . .
O28 O 0.12703(15) -0.1514(4) 0.1830(5) 0.066(2) Uani 1 1 d . . .
H28B H 0.1262 -0.1714 0.2254 0.079 Uiso 1 1 d R . .
H28A H 0.1132 -0.1663 0.1592 0.079 Uiso 1 1 d R . .
O29 O 0.11187(17) -0.0517(4) 0.0727(4) 0.067(2) Uani 1 1 d . . .
H29B H 0.1104 -0.0974 0.0683 0.080 Uiso 1 1 d R . .
H29A H 0.0960 -0.0339 0.0623 0.080 Uiso 1 1 d R . .
O30 O 0.01348(19) 0.4385(5) 0.2549(5) 0.082(3) Uani 1 1 d . A .
O31 O -0.00776(19) 0.4885(5) 0.1583(5) 0.084(3) Uani 1 1 d U A .
O32 O -0.0089(3) 0.5407(7) 0.2705(8) 0.135(4) Uani 1 1 d U A .
O33 O 0.0258(5) 0.5543(12) 0.2104(14) 0.080(9) Uani 0.547(6) 1 d PU A 1
O33' O 0.0341(4) 0.5307(11) 0.2033(11) 0.045(5) Uani 0.453(6) 1 d P A 2
O34 O 0.2374(4) 0.5217(10) 0.1457(11) 0.0968(12) Uani 0.547(6) 1 d PU A 1
O34' O 0.2116(5) 0.5270(13) 0.1961(13) 0.0967(12) Uani 0.453(6) 1 d PU A .
O35 O 0.2519(4) 0.4566(12) 0.1734(11) 0.0971(12) Uani 0.547(6) 1 d PU A 1
O35' O 0.2458(5) 0.4115(14) 0.1964(13) 0.0980(17) Uani 0.453(6) 1 d PU A 2
O36 O 0.2479(4) 0.5738(10) 0.2314(10) 0.0970(14) Uani 0.547(6) 1 d PU A 1
O36' O 0.2617(5) 0.5080(12) 0.2621(13) 0.0968(12) Uani 0.453(6) 1 d PU A 2
O37 O 0.2375(4) 0.4696(10) 0.2877(11) 0.0967(12) Uani 0.547(6) 1 d PU A .
O37' O 0.2115(5) 0.4791(13) 0.2359(13) 0.0967(12) Uani 0.453(6) 1 d PU A 2
O38 O 0.03844(17) 0.0223(4) 0.1038(5) 0.080(3) Uani 1 1 d . . .
H38B H 0.0406 -0.0221 0.0963 0.096 Uiso 1 1 d R . .
H38A H 0.0293 0.0402 0.0685 0.096 Uiso 1 1 d R . .
O39 O 0.11469(18) 0.1431(5) 0.0280(5) 0.089(3) Uani 1 1 d U . .
H39B H 0.1212 0.1107 0.0567 0.106 Uiso 1 1 d R . .
H39A H 0.1060 0.1733 0.0548 0.106 Uiso 1 1 d R . .
O40 O 0.1192(4) 0.3307(12) 0.9981(12) 0.109(7) Uani 0.50 1 d PU . .
H40B H 0.1371 0.3369 0.9808 0.131 Uiso 0.50 1 d PR . .
H40A H 0.1142 0.3770 0.9978 0.131 Uiso 0.50 1 d PR . .
O41 O 0.0981(2) 0.2626(5) 0.1169(5) 0.100(3) Uani 1 1 d U . .
H41B H 0.0869 0.2912 0.0926 0.120 Uiso 1 1 d R . .
H41A H 0.0882 0.2477 0.1531 0.120 Uiso 1 1 d R . .
O42 O 0.2059(2) 0.1419(6) 0.2283(6) 0.114(4) Uani 1 1 d U . .
H42A H 0.1936 0.1156 0.2086 0.136 Uiso 1 1 d R . .
H42B H 0.1999 0.1513 0.2720 0.136 Uiso 1 1 d R . .
O43 O 0.2922(2) 0.3584(7) 0.2005(7) 0.085(4) Uani 0.75 1 d PU . .
H43A H 0.2912 0.3174 0.2196 0.102 Uiso 0.75 1 d PR . .
H43B H 0.2989 0.3544 0.1579 0.102 Uiso 0.75 1 d PR . .
O44 O 0.1025(4) 0.7579(12) 0.2890(12) 0.116(7) Uani 0.50 1 d PU . .
H44A H 0.0890 0.7836 0.3010 0.174 Uiso 0.50 1 d PR . .
H44B H 0.1117 0.7792 0.2566 0.174 Uiso 0.50 1 d PR . .
O45 O 0.3492(3) 0.0974(10) 0.4752(10) 0.081(5) Uani 0.50 1 d PDU . .
H45B H 0.3439 0.0551 0.4775 0.097 Uiso 0.50 1 d PRD . .
H45A H 0.3589 0.1276 0.4479 0.097 Uiso 0.50 1 d PRD . .
O46 O 0.3659(3) 0.6875(8) 0.3339(8) 0.056(4) Uani 0.50 1 d PU . .
H46A H 0.3503 0.6919 0.3063 0.067 Uiso 0.50 1 d PR . .
H46B H 0.3595 0.6785 0.3757 0.067 Uiso 0.50 1 d PR . .
O8 O 0.58593(13) 0.1358(4) 0.6374(4) 0.052(2) Uani 1 1 d . . .
O9 O 0.35321(13) 0.0905(4) 0.2436(3) 0.0400(17) Uani 1 1 d . . .
O49 O 0.3702(7) 0.1997(18) 0.4216(14) 0.067(10) Uani 0.25 1 d P . .
O48 O 0.3814(6) 0.1718(16) 0.9052(16) 0.052(8) Uani 0.25 1 d PU . .
O47 O 0.3981(4) 0.9808(12) 0.9302(13) 0.072(5) Uani 0.410(5) 1 d PU A 1
O47' O 0.3844(6) 0.9680(15) 0.9329(16) 0.072(5) Uani 0.340(5) 1 d PU A 2

loop_
_atom_site_aniso_label
_atom_site_aniso_U_11
_atom_site_aniso_U_22
_atom_site_aniso_U_33
_atom_site_aniso_U_23
_atom_site_aniso_U_13
_atom_site_aniso_U_12
Gd1 0.01036(18) 0.0189(2) 0.0242(2) 0.00250(18) -0.00390(19) -0.00318(16)
Gd2 0.01046(19) 0.0190(2) 0.0260(2) 0.00397(18) 0.00131(19) 0.00236(16)
Gd3 0.0150(2) 0.0296(2) 0.0301(3) -0.0030(2) -0.0016(2) 0.00013(18)
Co1 0.0086(5) 0.0168(6) 0.0150(5) 0.0016(5) 0.0009(5) 0.0005(4)
Co2 0.0106(5) 0.0131(5) 0.0211(6) 0.0006(5) -0.0003(5) -0.0018(4)
C1 0.015(4) 0.027(5) 0.028(6) -0.002(4) -0.002(4) 0.007(4)
C2 0.015(4) 0.026(5) 0.024(5) -0.001(4) 0.000(4) 0.009(4)
C3 0.021(4) 0.034(5) 0.022(5) -0.003(4) 0.000(4) 0.013(4)
C4 0.027(5) 0.024(5) 0.036(6) 0.003(4) 0.002(5) 0.012(4)
C5 0.028(5) 0.032(5) 0.032(6) 0.016(4) 0.006(4) 0.015(4)
C6 0.013(4) 0.025(5) 0.025(5) -0.002(4) 0.002(4) 0.009(4)
C7 0.018(4) 0.017(4) 0.025(5) -0.001(4) 0.002(4) 0.008(3)
C8 0.023(4) 0.027(5) 0.031(5) 0.011(4) 0.010(4) 0.009(4)
C9 0.021(4) 0.023(5) 0.026(5) 0.009(4) 0.013(4) 0.003(4)
C10 0.017(4) 0.019(4) 0.024(5) 0.000(4) 0.004(4) -0.003(3)
C11 0.020(4) 0.022(5) 0.023(5) -0.001(4) -0.003(4) 0.004(4)
C12 0.014(4) 0.023(5) 0.032(5) 0.000(4) 0.006(4) 0.003(4)
C13 0.023(4) 0.017(5) 0.031(6) -0.002(4) -0.002(4) -0.006(4)
C14 0.015(4) 0.018(4) 0.020(5) -0.006(4) 0.001(4) 0.001(3)
C15 0.019(4) 0.019(4) 0.026(5) 0.000(4) 0.001(4) -0.003(4)
C16 0.032(5) 0.029(5) 0.034(6) 0.006(5) -0.012(5) -0.017(4)
C17 0.035(5) 0.024(5) 0.027(5) 0.011(4) -0.001(5) -0.013(4)
C18 0.026(4) 0.011(4) 0.016(5) -0.001(3) 0.003(4) -0.005(3)
C19 0.015(4) 0.018(4) 0.019(4) 0.003(4) 0.004(4) 0.001(3)
C20 0.030(5) 0.028(5) 0.033(6) 0.006(4) 0.000(5) -0.006(4)
C21 0.038(5) 0.030(5) 0.025(5) 0.011(4) -0.002(5) 0.005(4)
C22 0.027(5) 0.027(5) 0.017(5) 0.002(4) -0.003(4) 0.009(4)
C23 0.020(4) 0.026(5) 0.027(5) 0.000(4) 0.003(4) 0.004(4)
C24 0.025(5) 0.052(7) 0.021(5) -0.012(5) -0.007(4) 0.015(5)
C25 0.023(5) 0.035(6) 0.026(5) -0.007(5) -0.004(5) 0.008(4)
C26 0.022(4) 0.029(5) 0.027(5) 0.001(4) -0.006(4) 0.004(4)
C27 0.030(5) 0.029(5) 0.018(5) 0.002(4) 0.004(4) 0.005(4)
C28 0.036(5) 0.043(6) 0.041(6) 0.011(5) 0.019(5) 0.014(5)
C29 0.043(6) 0.034(5) 0.033(6) 0.021(5) 0.011(5) 0.015(5)
C30 0.028(4) 0.022(5) 0.019(5) -0.006(4) -0.002(4) 0.008(4)
C31 0.027(4) 0.025(5) 0.018(5) 0.000(4) -0.002(4) 0.002(4)
C32 0.038(5) 0.032(5) 0.023(5) 0.011(4) 0.002(4) 0.013(4)
C33 0.047(6) 0.027(5) 0.031(6) 0.003(5) -0.005(5) 0.012(5)
C34 0.023(4) 0.025(5) 0.040(6) 0.002(4) -0.010(5) 0.011(4)
C35 0.015(4) 0.025(5) 0.042(6) -0.002(4) -0.002(4) 0.007(4)
C36 0.018(5) 0.032(6) 0.061(8) -0.003(6) -0.001(5) 0.007(4)
C37 0.023(5) 0.040(6) 0.046(7) -0.010(5) -0.004(5) -0.016(4)
C38 0.010(4) 0.027(5) 0.027(5) 0.002(4) 0.005(4) -0.001(3)
C39 0.016(4) 0.027(5) 0.029(5) 0.005(4) -0.001(4) -0.009(4)
C40 0.030(5) 0.026(5) 0.038(6) -0.015(4) 0.003(5) -0.005(4)
C41 0.029(5) 0.022(5) 0.038(6) -0.006(4) 0.005(5) -0.011(4)
C42 0.020(4) 0.014(4) 0.026(5) -0.001(4) -0.001(4) -0.002(3)
C43 0.021(4) 0.015(4) 0.022(5) -0.002(4) 0.000(4) -0.002(3)
C44 0.030(5) 0.028(5) 0.034(5) -0.017(5) 0.012(5) -0.007(4)
C45 0.027(5) 0.045(6) 0.031(6) -0.015(5) 0.017(4) -0.010(5)
C46 0.017(4) 0.034(5) 0.026(5) 0.008(4) 0.002(4) -0.006(4)
C47 0.015(4) 0.017(4) 0.027(5) 0.000(4) 0.006(4) -0.007(3)
C48 0.016(4) 0.040(6) 0.032(6) 0.009(5) -0.002(5) -0.001(4)
C49 0.020(5) 0.048(7) 0.032(6) 0.005(5) -0.001(4) -0.004(5)
C50 0.017(4) 0.036(5) 0.028(5) 0.005(4) 0.007(4) -0.005(4)
C51 0.015(4) 0.043(6) 0.030(5) 0.001(5) 0.000(4) 0.003(4)
C52 0.026(5) 0.052(7) 0.042(6) 0.010(6) -0.015(5) 0.007(5)
C53 0.029(5) 0.038(6) 0.030(6) 0.006(5) -0.005(4) -0.002(4)
C54 0.016(4) 0.040(6) 0.018(5) -0.001(4) -0.003(4) -0.004(4)
C55 0.019(4) 0.033(5) 0.019(5) 0.000(4) 0.000(4) 0.008(4)
C56 0.037(5) 0.028(5) 0.049(7) 0.009(5) -0.017(5) -0.007(4)
C57 0.021(5) 0.042(6) 0.054(7) 0.001(5) -0.008(5) -0.004(4)
C58 0.017(4) 0.054(7) 0.025(5) -0.001(5) 0.001(4) 0.002(4)
C59 0.020(4) 0.055(6) 0.009(4) 0.002(4) -0.005(4) 0.005(4)
C60 0.024(5) 0.054(7) 0.031(6) 0.000(6) -0.003(5) 0.003(5)
C61 0.023(5) 0.026(5) 0.068(8) -0.010(5) -0.006(6) -0.004(4)
C62 0.022(4) 0.020(5) 0.032(5) -0.006(4) 0.004(4) -0.001(4)
C63 0.023(5) 0.022(5) 0.040(6) -0.005(4) 0.003(5) 0.001(4)
C64 0.034(5) 0.041(6) 0.033(6) -0.004(5) -0.007(5) 0.007(5)
C65 0.042(6) 0.045(6) 0.036(6) -0.009(5) -0.002(5) 0.006(5)
C66 0.026(4) 0.019(5) 0.036(6) -0.009(4) 0.003(5) -0.004(4)
C67 0.0486(18) 0.0482(18) 0.0520(18) -0.0029(16) 0.0023(16) -0.0008(16)
C68 0.0499(15) 0.0498(15) 0.0528(15) -0.0024(13) 0.0020(13) -0.0006(12)
C69 0.0518(12) 0.0521(12) 0.0539(12) -0.0016(8) 0.0010(8) 0.0000(8)
C70 0.0535(11) 0.0542(11) 0.0560(11) -0.0014(6) 0.0002(6) 0.0010(6)
C71 0.0510(12) 0.0521(12) 0.0544(13) -0.0009(8) -0.0003(8) 0.0027(8)
C72 0.0577(12) 0.0585(12) 0.0605(12) -0.0022(8) 0.0000(8) 0.0015(8)
Cl1 0.0471(15) 0.0423(15) 0.0439(16) 0.0073(13) -0.0015(13) -0.0064(13)
Cl2 0.0964(12) 0.0971(12) 0.0959(12) -0.0003(5) 0.0003(5) -0.0008(5)
N1 0.022(3) 0.014(3) 0.023(4) 0.004(3) 0.002(3) 0.007(3)
N2 0.017(3) 0.023(4) 0.014(4) -0.001(3) 0.004(3) 0.009(3)
N3 0.015(3) 0.021(4) 0.013(4) -0.005(3) -0.001(3) -0.003(3)
N4 0.014(3) 0.016(4) 0.020(4) 0.001(3) 0.004(3) 0.004(3)
N5 0.017(3) 0.021(4) 0.020(4) 0.004(3) -0.005(3) 0.003(3)
N6 0.019(3) 0.016(4) 0.030(4) -0.001(3) -0.003(3) 0.003(3)
N7 0.010(3) 0.022(4) 0.022(4) -0.004(3) 0.004(3) -0.005(3)
N8 0.009(3) 0.014(3) 0.019(4) 0.001(3) -0.001(3) 0.000(3)
N9 0.012(3) 0.042(5) 0.021(4) 0.003(4) -0.002(3) 0.000(3)
N10 0.016(3) 0.047(5) 0.012(4) 0.008(4) 0.004(3) 0.005(3)
N11 0.014(3) 0.012(3) 0.032(4) -0.004(3) 0.009(3) 0.003(3)
N12 0.0406(16) 0.0406(17) 0.0404(18) -0.0005(10) 0.0007(10) -0.0039(9)
O1 0.022(3) 0.041(4) 0.040(4) 0.006(3) 0.009(3) 0.010(3)
O2 0.024(3) 0.028(3) 0.039(4) -0.005(3) 0.007(3) 0.013(3)
O3 0.043(4) 0.022(4) 0.088(6) 0.016(4) 0.032(4) 0.019(3)
O4 0.025(3) 0.033(4) 0.039(4) 0.007(3) 0.008(3) 0.000(3)
O5 0.039(4) 0.021(3) 0.044(4) 0.006(3) -0.009(3) -0.017(3)
O6 0.025(3) 0.027(3) 0.024(3) -0.001(3) -0.004(3) -0.002(3)
O7 0.041(4) 0.057(5) 0.068(6) -0.015(5) -0.019(4) -0.003(4)
O10 0.033(4) 0.042(4) 0.029(4) 0.007(3) 0.003(3) 0.016(3)
O11 0.040(4) 0.045(5) 0.086(6) 0.012(4) -0.026(4) 0.021(4)
O12 0.043(5) 0.095(7) 0.102(8) -0.002(6) 0.016(5) 0.045(5)
O13 0.055(5) 0.167(10) 0.051(5) -0.036(6) 0.016(5) -0.061(6)
O14 0.027(3) 0.043(4) 0.058(5) -0.014(4) -0.012(4) -0.012(3)
O15 0.020(3) 0.059(5) 0.026(4) -0.004(3) 0.015(3) -0.001(3)
O16 0.029(3) 0.044(4) 0.039(4) -0.004(4) 0.010(3) -0.020(3)
O17 0.028(4) 0.040(4) 0.074(6) 0.008(4) -0.025(4) 0.004(3)
O18 0.024(3) 0.053(5) 0.052(5) -0.009(4) -0.018(3) 0.013(3)
O19 0.041(4) 0.053(5) 0.070(6) -0.007(4) -0.037(4) 0.005(4)
O20 0.035(4) 0.069(5) 0.053(5) 0.021(4) -0.022(4) -0.019(4)
O21 0.062(5) 0.087(7) 0.070(6) -0.032(5) -0.036(5) 0.054(5)
O22 0.039(4) 0.053(5) 0.044(5) 0.019(4) 0.023(4) 0.019(3)
O23 0.0581(15) 0.0595(15) 0.0632(15) -0.0033(13) 0.0014(13) 0.0021(12)
O24 0.0600(15) 0.0606(15) 0.0636(15) -0.0034(13) -0.0007(13) 0.0033(12)
O25 0.080(6) 0.070(6) 0.043(5) 0.002(4) -0.004(4) -0.020(5)
O26 0.064(5) 0.037(4) 0.114(8) -0.019(5) 0.008(5) -0.015(4)
O27 0.091(6) 0.068(6) 0.035(4) -0.005(4) 0.002(4) -0.011(5)
O28 0.059(5) 0.043(5) 0.097(7) -0.017(4) -0.003(5) -0.015(4)
O29 0.085(6) 0.070(6) 0.045(5) -0.002(5) -0.008(5) -0.004(5)
O30 0.091(6) 0.070(6) 0.086(7) 0.028(5) -0.023(6) 0.004(5)
O31 0.083(3) 0.084(3) 0.083(3) 0.002(2) -0.006(2) -0.004(2)
O32 0.134(5) 0.135(5) 0.135(5) -0.002(2) 0.003(2) 0.003(2)
O33 0.080(9) 0.080(9) 0.080(9) 0.001(2) 0.000(2) -0.002(2)
O33' 0.029(9) 0.048(12) 0.057(12) -0.005(10) 0.011(9) -0.011(9)
O34 0.0969(13) 0.0971(13) 0.0965(13) 0.0000(6) 0.0001(6) -0.0004(6)
O34' 0.0967(13) 0.0970(13) 0.0964(13) -0.0001(6) 0.0001(6) -0.0004(6)
O35 0.0971(13) 0.0973(13) 0.0968(13) -0.0002(7) 0.0003(7) -0.0004(7)
O35' 0.099(2) 0.098(2) 0.098(2) 0.0004(15) 0.0005(15) -0.0008(15)
O36 0.0971(17) 0.0971(17) 0.0968(17) 0.0000(12) 0.0004(12) -0.0007(12)
O36' 0.0968(13) 0.0972(13) 0.0966(13) -0.0001(7) 0.0000(7) -0.0004(7)
O37 0.0968(13) 0.0970(13) 0.0964(13) 0.0000(6) 0.0001(6) -0.0004(6)
O37' 0.0967(13) 0.0970(13) 0.0964(13) -0.0001(6) 0.0002(6) -0.0005(6)
O38 0.099(7) 0.062(6) 0.079(6) -0.023(5) -0.046(6) 0.001(5)
O39 0.089(3) 0.088(3) 0.088(3) 0.0002(10) 0.0005(10) 0.0003(10)
O40 0.109(7) 0.109(7) 0.109(7) 0.0000(9) 0.0000(9) 0.0000(9)
O41 0.100(3) 0.100(3) 0.100(3) -0.0006(9) 0.0003(9) 0.0000(9)
O42 0.114(4) 0.113(4) 0.114(4) 0.0005(9) 0.0002(9) -0.0005(9)
O43 0.086(4) 0.085(4) 0.085(4) 0.0009(10) 0.0003(10) -0.0010(10)
O44 0.116(7) 0.116(7) 0.116(7) 0.0000(10) -0.0002(10) -0.0002(10)
O45 0.081(5) 0.081(5) 0.081(5) 0.0002(10) -0.0003(10) 0.0002(10)
O46 0.056(4) 0.055(4) 0.056(4) 0.0000(10) 0.0006(10) 0.0005(10)
O8 0.033(4) 0.078(6) 0.046(5) 0.020(4) -0.013(4) 0.016(4)
O9 0.044(4) 0.049(4) 0.027(4) 0.007(3) 0.016(3) 0.016(3)
O49 0.10(3) 0.09(2) 0.015(14) -0.015(16) 0.018(16) 0.02(2)
O48 0.053(8) 0.052(8) 0.052(8) 0.0001(10) 0.0000(10) 0.0001(10)
O47 0.072(5) 0.072(5) 0.072(5) -0.0002(8) -0.0001(9) 0.0000(9)
O47' 0.072(5) 0.072(5) 0.072(5) -0.0001(8) -0.0001(9) 0.0001(9)

loop_
_atom_type_symbol
_atom_type_description
_atom_type_scat_dispersion_real
_atom_type_scat_dispersion_imag
_atom_type_scat_source
C C 0.0033 0.0016 'International Tables Vol C Tables 4.2.6.8 and 6.1.1.4'
H H 0.0000 0.0000 'International Tables Vol C Tables 4.2.6.8 and 6.1.1.4'
O O 0.0106 0.0060 'International Tables Vol C Tables 4.2.6.8 and 6.1.1.4'
N N 0.0061 0.0033 'International Tables Vol C Tables 4.2.6.8 and 6.1.1.4'
Co Co 0.3494 0.9721 'International Tables Vol C Tables 4.2.6.8 and 6.1.1.4'
Gd Gd -0.1653 3.9035 'International Tables Vol C Tables 4.2.6.8 and 6.1.1.4'
Cl Cl 0.1484 0.1585 'International Tables Vol C Tables 4.2.6.8 and 6.1.1.4'

loop_
_geom_angle_atom_site_label_1
_geom_angle_atom_site_label_2
_geom_angle_atom_site_label_3
_geom_angle
_geom_angle_site_symmetry_1
_geom_angle_site_symmetry_3
O15 Gd1 O11 96.2(3) 2_554 7_655
O15 Gd1 O5 97.7(2) 2_554 .
O11 Gd1 O5 145.7(3) 7_655 .
O15 Gd1 O8 148.8(2) 2_554 5_656
O11 Gd1 O8 94.3(3) 7_655 5_656
O5 Gd1 O8 89.7(2) . 5_656
O15 Gd1 O1 74.4(2) 2_554 .
O11 Gd1 O1 141.6(2) 7_655 .
O5 Gd1 O1 72.5(2) . .
O8 Gd1 O1 79.2(2) 5_656 .
O15 Gd1 O26 77.6(3) 2_554 .
O11 Gd1 O26 72.3(3) 7_655 .
O5 Gd1 O26 141.4(2) . .
O8 Gd1 O26 77.8(3) 5_656 .
O1 Gd1 O26 69.3(2) . .
O15 Gd1 O10 74.2(2) 2_554 .
O11 Gd1 O10 75.9(2) 7_655 .
O5 Gd1 O10 78.1(2) . .
O8 Gd1 O10 137.0(2) 5_656 .
O1 Gd1 O10 133.0(2) . .
O26 Gd1 O10 134.3(2) . .
O15 Gd1 O25 141.4(2) 2_554 .
O11 Gd1 O25 75.6(3) 7_655 .
O5 Gd1 O25 73.9(2) . .
O8 Gd1 O25 69.8(3) 5_656 .
O1 Gd1 O25 133.8(2) . .
O26 Gd1 O25 131.9(3) . .
O10 Gd1 O25 67.2(2) . .
O9 Gd2 O2 111.6(2) . .
O9 Gd2 O4 117.9(2) . 5_655
O2 Gd2 O4 110.6(2) . 5_655
O9 Gd2 O14 83.1(2) . 8_565
O2 Gd2 O14 151.5(2) . 8_565
O4 Gd2 O14 80.7(2) 5_655 8_565
O9 Gd2 O27 155.6(3) . .
O2 Gd2 O27 78.7(3) . .
O4 Gd2 O27 75.5(2) 5_655 .
O14 Gd2 O27 79.2(3) 8_565 .
O9 Gd2 O16 82.9(2) . 2_554
O2 Gd2 O16 81.5(2) . 2_554
O4 Gd2 O16 146.6(2) 5_655 2_554
O14 Gd2 O16 76.1(2) 8_565 2_554
O27 Gd2 O16 76.7(2) . 2_554
O9 Gd2 O6 77.8(2) . .
O2 Gd2 O6 76.3(2) . .
O4 Gd2 O6 70.4(2) 5_655 .
O14 Gd2 O6 131.8(2) 8_565 .
O27 Gd2 O6 126.6(2) . .
O16 Gd2 O6 142.6(2) 2_554 .
O23 Gd3 O17 137.3(3) 4_545 2_554
O23 Gd3 O20 115.7(3) 4_545 .
O17 Gd3 O20 80.9(3) 2_554 .
O23 Gd3 O29 66.9(3) 4_545 .
O17 Gd3 O29 76.6(3) 2_554 .
O20 Gd3 O29 142.3(3) . .
O23 Gd3 O28 76.1(3) 4_545 .
O17 Gd3 O28 71.8(2) 2_554 .
O20 Gd3 O28 73.2(3) . .
O29 Gd3 O28 71.2(3) . .
O23 Gd3 O22 69.6(3) 4_545 .
O17 Gd3 O22 123.7(2) 2_554 .
O20 Gd3 O22 140.0(3) . .
O29 Gd3 O22 77.5(3) . .
O28 Gd3 O22 140.4(3) . .
O23 Gd3 O21 79.1(3) 4_545 .
O17 Gd3 O21 142.8(3) 2_554 .
O20 Gd3 O21 89.1(3) . .
O29 Gd3 O21 126.6(3) . .
O28 Gd3 O21 138.9(3) . .
O22 Gd3 O21 51.8(2) . .
O23 Gd3 O18 129.9(2) 4_545 2_554
O17 Gd3 O18 52.8(2) 2_554 2_554
O20 Gd3 O18 114.4(2) . 2_554
O29 Gd3 O18 74.1(3) . 2_554
O28 Gd3 O18 119.5(2) . 2_554
O22 Gd3 O18 72.4(2) . 2_554
O21 Gd3 O18 101.5(3) . 2_554
O23 Gd3 O19 147.7(3) 4_545 .
O17 Gd3 O19 74.1(3) 2_554 .
O20 Gd3 O19 51.6(2) . .
O29 Gd3 O19 143.4(3) . .
O28 Gd3 O19 118.3(2) . .
O22 Gd3 O19 101.3(2) . .
O21 Gd3 O19 71.7(2) . .
O18 Gd3 O19 70.9(3) 2_554 .
O23 Gd3 C49 140.5(3) 4_545 2_554
O17 Gd3 C49 26.6(2) 2_554 2_554
O20 Gd3 C49 98.1(3) . 2_554
O29 Gd3 C49 73.9(3) . 2_554
O28 Gd3 C49 96.1(3) . 2_554
O22 Gd3 C49 97.9(3) . 2_554
O21 Gd3 C49 123.4(3) . 2_554
O18 Gd3 C49 26.2(2) 2_554 2_554
O19 Gd3 C49 70.1(3) . 2_554
O23 Gd3 C60 136.9(3) 4_545 .
O17 Gd3 C60 73.6(3) 2_554 .
O20 Gd3 C60 25.7(3) . .
O29 Gd3 C60 149.7(3) . .
O28 Gd3 C60 94.5(3) . .
O22 Gd3 C60 124.1(3) . .
O21 Gd3 C60 81.9(3) . .
O18 Gd3 C60 91.6(3) 2_554 .
O19 Gd3 C60 26.2(3) . .
C49 Gd3 C60 81.7(3) 2_554 .
O23 Gd3 C61 69.4(3) 4_545 .
O17 Gd3 C61 141.6(3) 2_554 .
O20 Gd3 C61 115.2(3) . .
O29 Gd3 C61 101.1(3) . .
O28 Gd3 C61 144.7(2) . .
O22 Gd3 C61 26.1(3) . .
O21 Gd3 C61 26.1(3) . .
O18 Gd3 C61 89.3(3) 2_554 .
O19 Gd3 C61 88.9(3) . .
C49 Gd3 C61 115.3(3) 2_554 .
C60 Gd3 C61 105.3(3) . .
N9 Co1 N10 79.6(3) . .
N9 Co1 N5 93.6(3) . .
N10 Co1 N5 97.7(3) . .
N9 Co1 N6 172.2(3) . .
N10 Co1 N6 97.4(3) . .
N5 Co1 N6 79.6(3) . .
N9 Co1 N8 94.9(3) . .
N10 Co1 N8 92.7(2) . .
N5 Co1 N8 167.5(3) . .
N6 Co1 N8 92.4(3) . .
N9 Co1 N7 96.8(3) . .
N10 Co1 N7 171.0(3) . .
N5 Co1 N7 90.7(3) . .
N6 Co1 N7 87.1(3) . .
N8 Co1 N7 79.3(2) . .
N12 Co2 N2 90.9(3) . 7_665
N12 Co2 N3 174.2(3) . 6_556
N2 Co2 N3 94.0(3) 7_665 6_556
N12 Co2 N4 92.4(3) . 6_556
N2 Co2 N4 171.0(3) 7_665 6_556
N3 Co2 N4 83.2(3) 6_556 6_556
N12 Co2 N11 81.8(3) . .
N2 Co2 N11 96.3(3) 7_665 .
N3 Co2 N11 94.6(3) 6_556 .
N4 Co2 N11 92.5(3) 6_556 .
N12 Co2 N1 97.6(3) . 7_665
N2 Co2 N1 81.4(3) 7_665 7_665
N3 Co2 N1 86.2(3) 6_556 7_665
N4 Co2 N1 89.8(3) 6_556 7_665
N11 Co2 N1 177.6(3) . 7_665
O1 C1 O2 127.9(8) . .
O1 C1 C3 117.6(8) . .
O2 C1 C3 114.5(8) . .
N2 C2 C3 121.5(8) . .
N2 C2 H2 119.2 . .
C3 C2 H2 119.2 . .
C4 C3 C2 119.2(8) . .
C4 C3 C1 121.9(8) . .
C2 C3 C1 119.0(8) . .
C3 C4 C5 118.1(8) . .
C3 C4 H4 120.9 . .
C5 C4 H4 120.9 . .
C6 C5 C4 121.0(9) . .
C6 C5 H5 119.5 . .
C4 C5 H5 119.5 . .
C5 C6 N2 121.1(7) . .
C5 C6 C7 124.4(8) . .
N2 C6 C7 114.4(7) . .
N1 C7 C8 122.5(7) . .
N1 C7 C6 113.8(7) . .
C8 C7 C6 123.8(8) . .
C9 C8 C7 119.7(8) . .
C9 C8 H8 120.2 . .
C7 C8 H8 120.2 . .
C8 C9 C10 119.5(8) . .
C8 C9 H9 120.3 . .
C10 C9 H9 120.3 . .
C11 C10 C9 118.1(7) . .
C11 C10 C12 118.8(7) . .
C9 C10 C12 123.0(7) . .
N1 C11 C10 123.7(8) . .
N1 C11 H11 118.1 . .
C10 C11 H11 118.1 . .
O3 C12 O4 125.9(8) . .
O3 C12 C10 117.8(7) . .
O4 C12 C10 116.2(7) . .
O5 C13 O6 125.8(8) . .
O5 C13 C15 114.8(8) . .
O6 C13 C15 119.3(7) . .
N4 C14 C15 123.6(8) . .
N4 C14 H14 118.2 . .
C15 C14 H14 118.2 . .
C14 C15 C16 116.7(8) . .
C14 C15 C13 123.1(8) . .
C16 C15 C13 120.2(7) . .
C17 C16 C15 119.6(8) . .
C17 C16 H16 120.2 . .
C15 C16 H16 120.2 . .
C16 C17 C18 120.4(8) . .
C16 C17 H17 119.8 . .
C18 C17 H17 119.8 . .
N4 C18 C17 120.2(8) . .
N4 C18 C19 115.7(7) . .
C17 C18 C19 124.1(8) . .
N3 C19 C20 120.7(7) . .
N3 C19 C18 115.1(7) . .
C20 C19 C18 124.2(7) . .
C19 C20 C21 119.6(8) . .
C19 C20 H20 120.2 . .
C21 C20 H20 120.2 . .
C20 C21 C22 120.0(8) . .
C20 C21 H21 120.0 . .
C22 C21 H21 120.0 . .
C21 C22 C23 117.1(8) . .
C21 C22 C24 122.0(8) . .
C23 C22 C24 120.9(8) . .
N3 C23 C22 122.7(8) . .
N3 C23 H23 118.6 . .
C22 C23 H23 118.6 . .
O7 C24 O8 127.3(9) . .
O7 C24 C22 118.1(9) . .
O8 C24 C22 114.6(9) . .
O10 C25 O9 125.4(8) . .
O10 C25 C27 119.0(8) . .
O9 C25 C27 115.6(8) . .
N5 C26 C27 123.4(8) . .
N5 C26 H26 118.3 . .
C27 C26 H26 118.3 . .
C28 C27 C26 116.8(8) . .
C28 C27 C25 120.3(8) . .
C26 C27 C25 122.9(8) . .
C29 C28 C27 120.4(9) . .
C29 C28 H28 119.8 . .
C27 C28 H28 119.8 . .
C28 C29 C30 118.7(8) . .
C28 C29 H29 120.7 . .
C30 C29 H29 120.7 . .
N5 C30 C29 122.9(7) . .
N5 C30 C31 115.2(7) . .
C29 C30 C31 121.8(8) . .
N6 C31 C32 122.2(8) . .
N6 C31 C30 114.2(7) . .
C32 C31 C30 123.6(8) . .
C31 C32 C33 118.6(8) . .
C31 C32 H32 120.7 . .
C33 C32 H32 120.7 . .
C34 C33 C32 119.5(8) . .
C34 C33 H33 120.2 . .
C32 C33 H33 120.2 . .
C33 C34 C35 118.7(8) . .
C33 C34 C36 121.9(8) . .
C35 C34 C36 119.4(9) . .
N6 C35 C34 123.2(8) . .
N6 C35 H35 118.4 . .
C34 C35 H35 118.4 . .
O12 C36 O11 126.8(9) . .
O12 C36 C34 116.8(9) . .
O11 C36 C34 116.4(10) . .
O13 C37 O14 125.1(9) . .
O13 C37 C39 117.4(8) . .
O14 C37 C39 117.5(9) . .
N7 C38 C39 123.0(8) . .
N7 C38 H38 118.5 . .
C39 C38 H38 118.5 . .
C40 C39 C38 118.3(7) . .
C40 C39 C37 120.6(8) . .
C38 C39 C37 121.0(8) . .
C39 C40 C41 119.2(8) . .
C39 C40 H40 120.4 . .
C41 C40 H40 120.4 . .
C42 C41 C40 118.9(8) . .
C42 C41 H41 120.5 . .
C40 C41 H41 120.5 . .
N7 C42 C41 123.1(7) . .
N7 C42 C43 114.3(7) . .
C41 C42 C43 122.3(8) . .
N8 C43 C44 121.4(7) . .
N8 C43 C42 116.1(7) . .
C44 C43 C42 122.5(7) . .
C43 C44 C45 118.8(8) . .
C43 C44 H44 120.6 . .
C45 C44 H44 120.6 . .
C46 C45 C44 119.5(8) . .
C46 C45 H45 120.2 . .
C44 C45 H45 120.2 . .
C45 C46 C47 118.7(8) . .
C45 C46 C48 119.8(8) . .
C47 C46 C48 121.4(8) . .
N8 C47 C46 122.2(7) . .
N8 C47 H47 118.9 . .
C46 C47 H47 118.9 . .
O15 C48 O16 126.2(8) . .
O15 C48 C46 115.9(9) . .
O16 C48 C46 117.8(8) . .
O18 C49 O17 123.0(8) . .
O18 C49 C51 120.6(9) . .
O17 C49 C51 116.3(8) . .
O18 C49 Gd3 64.3(5) . 2
O17 C49 Gd3 58.7(4) . 2
C51 C49 Gd3 175.0(7) . 2
N9 C50 C51 123.7(9) . .
N9 C50 H50 118.2 . .
C51 C50 H50 118.2 . .
C50 C51 C52 117.7(8) . .
C50 C51 C49 119.9(9) . .
C52 C51 C49 122.4(8) . .
C53 C52 C51 119.8(9) . .
C53 C52 H52 120.1 . .
C51 C52 H52 120.1 . .
C52 C53 C54 118.7(9) . .
C52 C53 H53 120.7 . .
C54 C53 H53 120.7 . .
N9 C54 C53 122.4(8) . .
N9 C54 C55 114.2(8) . .
C53 C54 C55 123.4(8) . .
N10 C55 C56 121.9(8) . .
N10 C55 C54 114.3(8) . .
C56 C55 C54 123.8(8) . .
C57 C56 C55 118.5(9) . .
C57 C56 H56 120.7 . .
C55 C56 H56 120.7 . .
C56 C57 C58 121.0(9) . .
C56 C57 H57 119.5 . .
C58 C57 H57 119.5 . .
C57 C58 C59 117.8(8) . .
C57 C58 C60 121.8(9) . .
C59 C58 C60 120.4(9) . .
N10 C59 C58 124.0(9) . .
N10 C59 H59 118.0 . .
C58 C59 H59 118.0 . .
O20 C60 O19 122.9(9) . .
O20 C60 C58 118.1(9) . .
O19 C60 C58 118.8(9) . .
O20 C60 Gd3 58.5(5) . .
O19 C60 Gd3 65.3(5) . .
C58 C60 Gd3 167.0(7) . .
O22 C61 O21 123.1(9) . .
O22 C61 C63 118.0(10) . .
O21 C61 C63 118.8(10) . .
O22 C61 Gd3 62.0(5) . .
O21 C61 Gd3 62.5(5) . .
C63 C61 Gd3 164.0(6) . .
N11 C62 C63 122.6(8) . .
N11 C62 H62 118.7 . .
C63 C62 H62 118.7 . .
C64 C63 C62 118.3(8) . .
C64 C63 C61 120.8(9) . .
C62 C63 C61 120.8(9) . .
C63 C64 C65 118.6(9) . .
C63 C64 H64 120.7 . .
C65 C64 H64 120.7 . .
C66 C65 C64 120.6(9) . .
C66 C65 H65 119.7 . .
C64 C65 H65 119.7 . .
N11 C66 C65 121.2(8) . .
N11 C66 C67 113.5(8) . .
C65 C66 C67 125.2(9) . .
N12 C67 C68 122.9(10) . .
N12 C67 C66 114.2(9) . .
C68 C67 C66 122.9(10) . .
C67 C68 C69 118.5(11) . .
C67 C68 H68 120.7 . .
C69 C68 H68 120.7 . .
C70 C69 C68 119.5(11) . .
C70 C69 H69 120.2 . .
C68 C69 H69 120.2 . .
C69 C70 C71 121.2(11) . .
C69 C70 C72 116.6(11) . .
C71 C70 C72 122.1(11) . .
N12 C71 C70 119.7(11) . .
N12 C71 H71 120.2 . .
C70 C71 H71 120.2 . .
O24 C72 O23 127.4(12) . .
O24 C72 C70 115.4(11) . .
O23 C72 C70 117.1(11) . .
O24 C72 Gd3 76.8(7) . 4
O23 C72 Gd3 52.4(6) . 4
C70 C72 Gd3 162.1(9) . 4
O32 Cl1 O33 98.7(11) . .
O32 Cl1 O30 109.4(7) . .
O33 Cl1 O30 121.2(10) . .
O32 Cl1 O31 111.8(7) . .
O33 Cl1 O31 108.2(12) . .
O30 Cl1 O31 107.3(6) . .
O32 Cl1 O33' 120.1(10) . .
O33 Cl1 O33' 24.4(11) . .
O30 Cl1 O33' 100.4(9) . .
O31 Cl1 O33' 106.6(9) . .
O35 Cl2 O36' 94.8(13) . .
O35 Cl2 O34 67.5(11) . .
O36' Cl2 O34 125.8(13) . .
O35 Cl2 O37 112.5(13) . .
O36' Cl2 O37 63.3(11) . .
O34 Cl2 O37 170.8(12) . .
O35 Cl2 O37' 116.1(14) . .
O36' Cl2 O37' 129.6(14) . .
O34 Cl2 O37' 103.3(13) . .
O37 Cl2 O37' 68.1(12) . .
O35 Cl2 O36 123.5(13) . .
O36' Cl2 O36 63.7(11) . .
O34 Cl2 O36 83.8(11) . .
O37 Cl2 O36 103.0(11) . .
O37' Cl2 O36 117.3(12) . .
O35 Cl2 O34' 118.0(13) . .
O36' Cl2 O34' 145.6(14) . .
O34 Cl2 O34' 65.1(11) . .
O37 Cl2 O34' 108.5(13) . .
O37' Cl2 O34' 45.8(11) . .
O36 Cl2 O34' 88.1(12) . .
O35 Cl2 O35' 35.3(11) . .
O36' Cl2 O35' 96.6(13) . .
O34 Cl2 O35' 95.0(12) . .
O37 Cl2 O35' 81.8(11) . .
O37' Cl2 O35' 89.3(13) . .
O36 Cl2 O35' 153.0(12) . .
O34' Cl2 O35' 116.0(12) . .
C11 N1 C7 116.5(7) . .
C11 N1 Co2 129.1(5) . 7_655
C7 N1 Co2 113.9(5) . 7_655
C2 N2 C6 118.8(7) . .
C2 N2 Co2 126.4(6) . 7_655
C6 N2 Co2 114.7(5) . 7_655
C23 N3 C19 119.6(7) . .
C23 N3 Co2 127.9(6) . 6_656
C19 N3 Co2 112.3(5) . 6_656
C14 N4 C18 119.3(7) . .
C14 N4 Co2 128.4(6) . 6_656
C18 N4 Co2 111.4(5) . 6_656
C26 N5 C30 117.7(7) . .
C26 N5 Co1 127.9(6) . .
C30 N5 Co1 114.0(5) . .
C35 N6 C31 117.6(7) . .
C35 N6 Co1 127.4(6) . .
C31 N6 Co1 114.6(5) . .
C38 N7 C42 117.4(7) . .
C38 N7 Co1 128.4(6) . .
C42 N7 Co1 114.0(5) . .
C47 N8 C43 119.0(7) . .
C47 N8 Co1 127.5(5) . .
C43 N8 Co1 113.2(5) . .
C50 N9 C54 117.7(8) . .
C50 N9 Co1 125.6(6) . .
C54 N9 Co1 116.4(5) . .
C59 N10 C55 116.7(8) . .
C59 N10 Co1 128.3(7) . .
C55 N10 Co1 114.8(5) . .
C62 N11 C66 118.6(7) . .
C62 N11 Co2 127.7(6) . .
C66 N11 Co2 113.7(5) . .
C67 N12 C71 118.2(9) . .
C67 N12 Co2 116.1(7) . .
C71 N12 Co2 125.6(7) . .
C1 O1 Gd1 135.1(5) . .
C1 O2 Gd2 153.2(6) . .
C12 O4 Gd2 149.8(6) . 5_655
C13 O5 Gd1 171.6(6) . .
C13 O6 Gd2 120.2(5) . .
C25 O10 Gd1 125.8(6) . .
C36 O11 Gd1 157.8(7) . 7_665
C36 O12 H12 109.4 . .
C37 O14 Gd2 145.6(6) . 8_566
C48 O15 Gd1 175.3(7) . 2
C48 O16 Gd2 118.5(6) . 2
C49 O17 Gd3 94.7(5) . 2
C49 O18 Gd3 89.5(6) . 2
C60 O19 Gd3 88.5(6) . .
C60 O20 Gd3 95.8(6) . .
C61 O21 Gd3 91.4(6) . .
C61 O22 Gd3 92.0(6) . .
C72 O23 Gd3 103.7(8) . 4
C72 O24 Gd3 79.3(7) . 4
Gd1 O25 H25B 110.0 . .
Gd1 O25 H25A 110.5 . .
H25B O25 H25A 105.8 . .
Gd1 O26 H26B 109.5 . .
Gd1 O26 H26A 109.5 . .
H26B O26 H26A 106.6 . .
Gd2 O27 H27B 110.8 . .
Gd2 O27 H27A 109.7 . .
H27B O27 H27A 108.3 . .
Gd3 O28 H28B 109.3 . .
Gd3 O28 H28A 109.5 . .
H28B O28 H28A 106.9 . .
Gd3 O29 H29B 110.4 . .
Gd3 O29 H29A 109.8 . .
H29B O29 H29A 106.4 . .
Cl2 O34 O35 52.6(10) . .
Cl2 O34 O34' 60.9(12) . .
O35 O34 O34' 103.2(17) . .
O37' O34' Cl2 64.3(17) . .
O37' O34' O34 109(2) . .
Cl2 O34' O34 54.0(10) . .
Cl2 O35 O34 60.0(12) . .
Cl2 O36' O37 59.4(12) . .
Cl2 O37 O36' 57.3(12) . .
Cl2 O37 O37' 57.3(11) . .
O36' O37 O37' 113.3(18) . .
O34' O37' Cl2 69.9(18) . .
O34' O37' O37 118(2) . .
Cl2 O37' O37 54.5(11) . .
H38B O38 H38A 108.6 . .
H39B O39 H39A 106.5 . .
H40B O40 H40A 97.6 . .
H41B O41 H41A 103.9 . .
H42A O42 H42B 105.6 . .
H43A O43 H43B 109.3 . .
H44A O44 H44B 109.5 . .
H45B O45 H45A 142.5 . .
H46A O46 H46B 102.6 . .
C24 O8 Gd1 152.4(7) . 5_656
C25 O9 Gd2 163.5(7) . .

loop_
_geom_bond_atom_site_label_1
_geom_bond_atom_site_label_2
_geom_bond_distance
_geom_bond_site_symmetry_2
Gd1 O15 2.291(6) 2_554
Gd1 O11 2.296(6) 7_655
Gd1 O5 2.310(5) .
Gd1 O8 2.330(6) 5_656
Gd1 O1 2.409(6) .
Gd1 O26 2.465(7) .
Gd1 O10 2.501(6) .
Gd1 O25 2.521(8) .
Gd2 O9 2.240(6) .
Gd2 O2 2.293(5) .
Gd2 O4 2.334(6) 5_655
Gd2 O14 2.342(6) 8_565
Gd2 O27 2.404(7) .
Gd2 O16 2.417(6) 2_554
Gd2 O6 2.532(6) .
Gd3 O23 2.377(8) 4_545
Gd3 O17 2.409(6) 2_554
Gd3 O20 2.421(7) .
Gd3 O29 2.453(7) .
Gd3 O28 2.473(7) .
Gd3 O22 2.505(6) .
Gd3 O21 2.517(7) .
Gd3 O18 2.533(6) 2_554
Gd3 O19 2.567(7) .
Gd3 C49 2.810(9) 2_554
Gd3 C60 2.824(10) .
Gd3 C61 2.836(10) .
Co1 N9 2.034(7) .
Co1 N10 2.050(7) .
Co1 N5 2.055(7) .
Co1 N6 2.057(7) .
Co1 N8 2.064(6) .
Co1 N7 2.088(6) .
Co2 N12 1.934(8) .
Co2 N2 1.965(6) 7_665
Co2 N3 1.973(6) 6_556
Co2 N4 1.979(6) 6_556
Co2 N11 1.979(7) .
Co2 N1 2.020(7) 7_665
C1 O1 1.238(10) .
C1 O2 1.263(10) .
C1 C3 1.517(11) .
C2 N2 1.331(9) .
C2 C3 1.399(11) .
C2 H2 0.9300 .
C3 C4 1.378(12) .
C4 C5 1.380(11) .
C4 H4 0.9300 .
C5 C6 1.350(11) .
C5 H5 0.9300 .
C6 N2 1.374(10) .
C6 C7 1.485(10) .
C7 N1 1.356(10) .
C7 C8 1.370(11) .
C8 C9 1.365(11) .
C8 H8 0.9300 .
C9 C10 1.381(11) .
C9 H9 0.9300 .
C10 C11 1.371(11) .
C10 C12 1.510(10) .
C11 N1 1.356(10) .
C11 H11 0.9300 .
C12 O3 1.230(10) .
C12 O4 1.267(10) .
C13 O5 1.240(9) .
C13 O6 1.250(10) .
C13 C15 1.504(12) .
C14 N4 1.330(10) .
C14 C15 1.395(11) .
C14 H14 0.9300 .
C15 C16 1.397(12) .
C16 C17 1.379(12) .
C16 H16 0.9300 .
C17 C18 1.380(11) .
C17 H17 0.9300 .
C18 N4 1.361(10) .
C18 C19 1.457(11) .
C19 N3 1.357(9) .
C19 C20 1.378(11) .
C20 C21 1.383(12) .
C20 H20 0.9300 .
C21 C22 1.388(12) .
C21 H21 0.9300 .
C22 C23 1.402(11) .
C22 C24 1.511(12) .
C23 N3 1.330(10) .
C23 H23 0.9300 .
C24 O7 1.233(12) .
C24 O8 1.235(11) .
C25 O10 1.245(11) .
C25 O9 1.256(11) .
C25 C27 1.490(11) .
C26 N5 1.328(10) .
C26 C27 1.408(12) .
C26 H26 0.9300 .
C27 C28 1.399(12) .
C28 C29 1.368(12) .
C28 H28 0.9300 .
C29 C30 1.377(12) .
C29 H29 0.9300 .
C30 N5 1.363(10) .
C30 C31 1.488(11) .
C31 N6 1.370(10) .
C31 C32 1.371(11) .
C32 C33 1.409(12) .
C32 H32 0.9300 .
C33 C34 1.361(13) .
C33 H33 0.9300 .
C34 C35 1.389(12) .
C34 C36 1.498(12) .
C35 N6 1.340(10) .
C35 H35 0.9300 .
C36 O12 1.244(12) .
C36 O11 1.248(12) .
C37 O13 1.234(11) .
C37 O14 1.236(11) .
C37 C39 1.502(11) .
C38 N7 1.343(9) .
C38 C39 1.403(11) .
C38 H38 0.9300 .
C39 C40 1.363(12) .
C40 C41 1.400(11) .
C40 H40 0.9300 .
C41 C42 1.367(11) .
C41 H41 0.9300 .
C42 N7 1.347(10) .
C42 C43 1.494(10) .
C43 N8 1.363(9) .
C43 C44 1.384(11) .
C44 C45 1.386(12) .
C44 H44 0.9300 .
C45 C46 1.371(12) .
C45 H45 0.9300 .
C46 C47 1.402(11) .
C46 C48 1.527(11) .
C47 N8 1.319(9) .
C47 H47 0.9300 .
C48 O15 1.237(11) .
C48 O16 1.260(11) .
C49 O18 1.239(11) .
C49 O17 1.264(11) .
C49 C51 1.510(12) .
C49 Gd3 2.810(9) 2
C50 N9 1.330(10) .
C50 C51 1.377(12) .
C50 H50 0.9300 .
C51 C52 1.392(13) .
C52 C53 1.365(12) .
C52 H52 0.9300 .
C53 C54 1.385(12) .
C53 H53 0.9300 .
C54 N9 1.349(11) .
C54 C55 1.489(11) .
C55 N10 1.373(11) .
C55 C56 1.400(12) .
C56 C57 1.353(12) .
C56 H56 0.9300 .
C57 C58 1.374(13) .
C57 H57 0.9300 .
C58 C59 1.382(13) .
C58 C60 1.513(12) .
C59 N10 1.338(10) .
C59 H59 0.9300 .
C60 O20 1.230(11) .
C60 O19 1.245(12) .
C61 O22 1.247(12) .
C61 O21 1.248(13) .
C61 C63 1.495(12) .
C62 N11 1.328(10) .
C62 C63 1.413(12) .
C62 H62 0.9300 .
C63 C64 1.374(13) .
C64 C65 1.389(13) .
C64 H64 0.9300 .
C65 C66 1.367(13) .
C65 H65 0.9300 .
C66 N11 1.367(11) .
C66 C67 1.467(13) .
C67 N12 1.337(13) .
C67 C68 1.379(14) .
C68 C69 1.390(15) .
C68 H68 0.9300 .
C69 C70 1.323(15) .
C69 H69 0.9300 .
C70 C71 1.403(15) .
C70 C72 1.551(15) .
C71 N12 1.375(13) .
C71 H71 0.9300 .
C72 O24 1.198(13) .
C72 O23 1.215(13) .
C72 Gd3 2.915(12) 4
Cl1 O32 1.340(13) .
Cl1 O33 1.36(2) .
Cl1 O30 1.386(8) .
Cl1 O31 1.439(10) .
Cl1 O33' 1.499(17) .
Cl2 O35 1.29(2) .
Cl2 O36' 1.38(2) .
Cl2 O34 1.408(19) .
Cl2 O37 1.411(19) .
Cl2 O37' 1.46(2) .
Cl2 O36 1.489(19) .
Cl2 O34' 1.52(2) .
Cl2 O35' 1.71(3) .
N1 Co2 2.020(7) 7_655
N2 Co2 1.965(6) 7_655
N3 Co2 1.973(6) 6_656
N4 Co2 1.979(6) 6_656
O4 Gd2 2.334(6) 5_655
O11 Gd1 2.296(6) 7_665
O12 H12 0.8200 .
O14 Gd2 2.342(6) 8_566
O15 Gd1 2.291(6) 2
O16 Gd2 2.417(6) 2
O17 Gd3 2.409(6) 2
O18 Gd3 2.533(6) 2
O23 Gd3 2.377(8) 4
O24 Gd3 2.888(8) 4
O25 H25B 0.8807 .
O25 H25A 0.8609 .
O26 H26B 0.8746 .
O26 H26A 0.8569 .
O27 H27B 0.8457 .
O27 H27A 0.8678 .
O28 H28B 0.8742 .
O28 H28A 0.8548 .
O29 H29B 0.8633 .
O29 H29A 0.8702 .
O34 O35 1.50(3) .
O34 O34' 1.58(3) .
O34' O37' 1.16(3) .
O36' O37 1.47(3) .
O37 O37' 1.61(3) .
O38 H38B 0.8492 .
O38 H38A 0.8607 .
O39 H39B 0.8677 .
O39 H39A 0.8658 .
O40 H40B 0.9438 .
O40 H40A 0.9007 .
O41 H41B 0.8890 .
O41 H41A 0.8751 .
O42 H42A 0.8619 .
O42 H42B 0.8812 .
O43 H43A 0.8453 .
O43 H43B 0.8573 .
O44 H44A 0.8500 .
O44 H44B 0.8502 .
O45 H45B 0.8337 .
O45 H45A 0.8961 .
O46 H46A 0.9254 .
O46 H46B 0.8536 .
O8 Gd1 2.330(6) 5_656

loop_
_geom_torsion_atom_site_label_1
_geom_torsion_atom_site_label_2
_geom_torsion_atom_site_label_3
_geom_torsion_atom_site_label_4
_geom_torsion
_geom_torsion_site_symmetry_1
_geom_torsion_site_symmetry_4
N2 C2 C3 C4 5.6(13) . .
N2 C2 C3 C1 -174.6(7) . .
O1 C1 C3 C4 175.6(8) . .
O2 C1 C3 C4 -3.7(12) . .
O1 C1 C3 C2 -4.1(12) . .
O2 C1 C3 C2 176.6(8) . .
C2 C3 C4 C5 -6.1(13) . .
C1 C3 C4 C5 174.2(8) . .
C3 C4 C5 C6 2.6(14) . .
C4 C5 C6 N2 1.6(14) . .
C4 C5 C6 C7 -174.8(8) . .
C5 C6 C7 N1 176.0(8) . .
N2 C6 C7 N1 -0.7(10) . .
C5 C6 C7 C8 -4.4(14) . .
N2 C6 C7 C8 178.9(8) . .
N1 C7 C8 C9 -3.8(13) . .
C6 C7 C8 C9 176.6(8) . .
C7 C8 C9 C10 3.1(13) . .
C8 C9 C10 C11 -1.7(12) . .
C8 C9 C10 C12 175.5(8) . .
C9 C10 C11 N1 0.9(12) . .
C12 C10 C11 N1 -176.4(7) . .
C11 C10 C12 O3 22.3(12) . .
C9 C10 C12 O3 -154.9(9) . .
C11 C10 C12 O4 -161.8(8) . .
C9 C10 C12 O4 21.0(12) . .
N4 C14 C15 C16 2.7(12) . .
N4 C14 C15 C13 -177.1(7) . .
O5 C13 C15 C14 171.0(8) . .
O6 C13 C15 C14 -9.9(12) . .
O5 C13 C15 C16 -8.8(12) . .
O6 C13 C15 C16 170.3(8) . .
C14 C15 C16 C17 -4.0(13) . .
C13 C15 C16 C17 175.7(8) . .
C15 C16 C17 C18 1.4(14) . .
C16 C17 C18 N4 2.9(13) . .
C16 C17 C18 C19 -179.0(8) . .
N4 C18 C19 N3 2.1(10) . .
C17 C18 C19 N3 -176.1(8) . .
N4 C18 C19 C20 -177.9(8) . .
C17 C18 C19 C20 3.9(13) . .
N3 C19 C20 C21 -5.6(13) . .
C18 C19 C20 C21 174.4(8) . .
C19 C20 C21 C22 2.1(13) . .
C20 C21 C22 C23 1.6(13) . .
C20 C21 C22 C24 -179.1(8) . .
C21 C22 C23 N3 -2.1(12) . .
C24 C22 C23 N3 178.6(7) . .
C21 C22 C24 O7 -159.8(9) . .
C23 C22 C24 O7 19.5(13) . .
C21 C22 C24 O8 21.0(12) . .
C23 C22 C24 O8 -159.7(8) . .
N5 C26 C27 C28 2.2(13) . .
N5 C26 C27 C25 -176.3(8) . .
O10 C25 C27 C28 176.1(9) . .
O9 C25 C27 C28 -5.3(13) . .
O10 C25 C27 C26 -5.4(13) . .
O9 C25 C27 C26 173.2(8) . .
C26 C27 C28 C29 -2.9(14) . .
C25 C27 C28 C29 175.7(9) . .
C27 C28 C29 C30 0.3(15) . .
C28 C29 C30 N5 3.2(14) . .
C28 C29 C30 C31 -173.8(9) . .
N5 C30 C31 N6 3.9(10) . .
C29 C30 C31 N6 -178.9(8) . .
N5 C30 C31 C32 -176.0(8) . .
C29 C30 C31 C32 1.2(14) . .
N6 C31 C32 C33 -1.9(13) . .
C30 C31 C32 C33 178.0(8) . .
C31 C32 C33 C34 -0.8(14) . .
C32 C33 C34 C35 3.1(14) . .
C32 C33 C34 C36 -179.4(9) . .
C33 C34 C35 N6 -3.0(14) . .
C36 C34 C35 N6 179.4(8) . .
C33 C34 C36 O12 -163.0(10) . .
C35 C34 C36 O12 14.5(14) . .
C33 C34 C36 O11 17.2(14) . .
C35 C34 C36 O11 -165.3(9) . .
N7 C38 C39 C40 -2.5(13) . .
N7 C38 C39 C37 176.7(8) . .
O13 C37 C39 C40 -152.3(11) . .
O14 C37 C39 C40 24.3(14) . .
O13 C37 C39 C38 28.5(14) . .
O14 C37 C39 C38 -154.9(9) . .
C38 C39 C40 C41 2.8(13) . .
C37 C39 C40 C41 -176.4(9) . .
C39 C40 C41 C42 -0.7(14) . .
C40 C41 C42 N7 -2.0(13) . .
C40 C41 C42 C43 171.8(8) . .
N7 C42 C43 N8 0.8(10) . .
C41 C42 C43 N8 -173.5(8) . .
N7 C42 C43 C44 179.0(8) . .
C41 C42 C43 C44 4.7(13) . .
N8 C43 C44 C45 6.2(13) . .
C42 C43 C44 C45 -172.0(8) . .
C43 C44 C45 C46 -1.8(14) . .
C44 C45 C46 C47 -2.9(14) . .
C44 C45 C46 C48 174.4(8) . .
C45 C46 C47 N8 3.6(13) . .
C48 C46 C47 N8 -173.8(7) . .
C45 C46 C48 O15 -7.8(12) . .
C47 C46 C48 O15 169.5(8) . .
C45 C46 C48 O16 174.6(9) . .
C47 C46 C48 O16 -8.1(13) . .
N9 C50 C51 C52 0.2(13) . .
N9 C50 C51 C49 178.6(8) . .
O18 C49 C51 C50 -163.1(9) . .
O17 C49 C51 C50 14.7(13) . .
Gd3 C49 C51 C50 5(8) 2 .
O18 C49 C51 C52 15.2(14) . .
O17 C49 C51 C52 -167.0(9) . .
Gd3 C49 C51 C52 -176(100) 2 .
C50 C51 C52 C53 -2.4(14) . .
C49 C51 C52 C53 179.3(9) . .
C51 C52 C53 C54 2.5(14) . .
C52 C53 C54 N9 -0.6(14) . .
C52 C53 C54 C55 179.4(8) . .
N9 C54 C55 N10 9.7(10) . .
C53 C54 C55 N10 -170.3(8) . .
N9 C54 C55 C56 -169.8(9) . .
C53 C54 C55 C56 10.1(14) . .
N10 C55 C56 C57 1.1(14) . .
C54 C55 C56 C57 -179.3(9) . .
C55 C56 C57 C58 1.9(15) . .
C56 C57 C58 C59 -2.7(15) . .
C56 C57 C58 C60 177.2(9) . .
C57 C58 C59 N10 0.5(13) . .
C60 C58 C59 N10 -179.4(8) . .
C57 C58 C60 O20 13.7(14) . .
C59 C58 C60 O20 -166.4(9) . .
C57 C58 C60 O19 -163.2(9) . .
C59 C58 C60 O19 16.7(14) . .
C57 C58 C60 Gd3 -58(4) . .
C59 C58 C60 Gd3 122(3) . .
O23 Gd3 C60 O20 40.5(8) 4_545 .
O17 Gd3 C60 O20 -103.3(7) 2_554 .
O29 Gd3 C60 O20 -93.3(8) . .
O28 Gd3 C60 O20 -33.8(6) . .
O22 Gd3 C60 O20 136.7(6) . .
O21 Gd3 C60 O20 105.0(7) . .
O18 Gd3 C60 O20 -153.6(6) 2_554 .
O19 Gd3 C60 O20 169.6(10) . .
C49 Gd3 C60 O20 -129.3(7) 2_554 .
C61 Gd3 C60 O20 116.6(6) . .
O23 Gd3 C60 O19 -129.0(6) 4_545 .
O17 Gd3 C60 O19 87.1(6) 2_554 .
O20 Gd3 C60 O19 -169.6(10) . .
O29 Gd3 C60 O19 97.2(8) . .
O28 Gd3 C60 O19 156.7(6) . .
O22 Gd3 C60 O19 -32.9(7) . .
O21 Gd3 C60 O19 -64.6(6) . .
O18 Gd3 C60 O19 36.9(6) 2_554 .
C49 Gd3 C60 O19 61.1(6) 2_554 .
C61 Gd3 C60 O19 -52.9(6) . .
O23 Gd3 C60 C58 119(3) 4_545 .
O17 Gd3 C60 C58 -25(3) 2_554 .
O20 Gd3 C60 C58 79(3) . .
O29 Gd3 C60 C58 -14(4) . .
O28 Gd3 C60 C58 45(3) . .
O22 Gd3 C60 C58 -145(3) . .
O21 Gd3 C60 C58 -176(3) . .
O18 Gd3 C60 C58 -75(3) 2_554 .
O19 Gd3 C60 C58 -112(3) . .
C49 Gd3 C60 C58 -51(3) 2_554 .
C61 Gd3 C60 C58 -165(3) . .
O23 Gd3 C61 O22 -85.4(6) 4_545 .
O17 Gd3 C61 O22 56.9(8) 2_554 .
O20 Gd3 C61 O22 165.1(5) . .
O29 Gd3 C61 O22 -25.4(6) . .
O28 Gd3 C61 O22 -98.5(7) . .
O21 Gd3 C61 O22 166.7(10) . .
O18 Gd3 C61 O22 48.2(6) 2_554 .
O19 Gd3 C61 O22 119.1(6) . .
C49 Gd3 C61 O22 51.9(6) 2_554 .
C60 Gd3 C61 O22 139.7(6) . .
O23 Gd3 C61 O21 107.9(7) 4_545 .
O17 Gd3 C61 O21 -109.8(8) 2_554 .
O20 Gd3 C61 O21 -1.7(7) . .
O29 Gd3 C61 O21 167.8(6) . .
O28 Gd3 C61 O21 94.7(8) . .
O22 Gd3 C61 O21 -166.7(10) . .
O18 Gd3 C61 O21 -118.5(7) 2_554 .
O19 Gd3 C61 O21 -47.6(7) . .
C49 Gd3 C61 O21 -114.9(7) 2_554 .
C60 Gd3 C61 O21 -27.0(7) . .
O23 Gd3 C61 C63 9(3) 4_545 .
O17 Gd3 C61 C63 151(3) 2_554 .
O20 Gd3 C61 C63 -101(3) . .
O29 Gd3 C61 C63 69(3) . .
O28 Gd3 C61 C63 -4(3) . .
O22 Gd3 C61 C63 94(3) . .
O21 Gd3 C61 C63 -99(3) . .
O18 Gd3 C61 C63 143(3) 2_554 .
O19 Gd3 C61 C63 -147(3) . .
C49 Gd3 C61 C63 146(3) 2_554 .
C60 Gd3 C61 C63 -126(3) . .
N11 C62 C63 C64 1.0(13) . .
N11 C62 C63 C61 178.9(7) . .
O22 C61 C63 C64 176.8(9) . .
O21 C61 C63 C64 0.8(14) . .
Gd3 C61 C63 C64 91(3) . .
O22 C61 C63 C62 -1.1(13) . .
O21 C61 C63 C62 -177.1(9) . .
Gd3 C61 C63 C62 -87(3) . .
C62 C63 C64 C65 -2.1(13) . .
C61 C63 C64 C65 -180.0(8) . .
C63 C64 C65 C66 1.4(14) . .
C64 C65 C66 N11 0.4(14) . .
C64 C65 C66 C67 -176.7(9) . .
N11 C66 C67 N12 1.5(12) . .
C65 C66 C67 N12 178.9(9) . .
N11 C66 C67 C68 -179.8(9) . .
C65 C66 C67 C68 -2.4(16) . .
N12 C67 C68 C69 -2.1(17) . .
C66 C67 C68 C69 179.3(9) . .
C67 C68 C69 C70 -0.2(17) . .
C68 C69 C70 C71 2.1(18) . .
C68 C69 C70 C72 178.0(10) . .
C69 C70 C71 N12 -1.9(17) . .
C72 C70 C71 N12 -177.5(10) . .
C69 C70 C72 O24 -159.3(11) . .
C71 C70 C72 O24 16.5(17) . .
C69 C70 C72 O23 21.2(17) . .
C71 C70 C72 O23 -163.0(11) . .
C69 C70 C72 Gd3 -29(3) . 4
C71 C70 C72 Gd3 147(2) . 4
C10 C11 N1 C7 -1.5(12) . .
C10 C11 N1 Co2 169.6(6) . 7_655
C8 C7 N1 C11 2.9(12) . .
C6 C7 N1 C11 -177.5(7) . .
C8 C7 N1 Co2 -169.6(7) . 7_655
C6 C7 N1 Co2 10.0(9) . 7_655
C3 C2 N2 C6 -1.4(12) . .
C3 C2 N2 Co2 -177.1(6) . 7_655
C5 C6 N2 C2 -2.3(12) . .
C7 C6 N2 C2 174.5(7) . .
C5 C6 N2 Co2 173.9(7) . 7_655
C7 C6 N2 Co2 -9.3(9) . 7_655
C22 C23 N3 C19 -1.3(12) . .
C22 C23 N3 Co2 174.2(6) . 6_656
C20 C19 N3 C23 5.2(11) . .
C18 C19 N3 C23 -174.8(7) . .
C20 C19 N3 Co2 -170.9(6) . 6_656
C18 C19 N3 Co2 9.1(8) . 6_656
C15 C14 N4 C18 1.5(11) . .
C15 C14 N4 Co2 -167.1(6) . 6_656
C17 C18 N4 C14 -4.3(11) . .
C19 C18 N4 C14 177.4(6) . .
C17 C18 N4 Co2 166.1(6) . 6_656
C19 C18 N4 Co2 -12.2(8) . 6_656
C27 C26 N5 C30 1.1(12) . .
C27 C26 N5 Co1 -170.6(6) . .
C29 C30 N5 C26 -3.9(12) . .
C31 C30 N5 C26 173.2(7) . .
C29 C30 N5 Co1 168.9(7) . .
C31 C30 N5 Co1 -13.9(9) . .
N9 Co1 N5 C26 2.2(7) . .
N10 Co1 N5 C26 -77.8(7) . .
N6 Co1 N5 C26 -174.0(7) . .
N8 Co1 N5 C26 135.3(11) . .
N7 Co1 N5 C26 99.1(7) . .
N9 Co1 N5 C30 -169.8(6) . .
N10 Co1 N5 C30 110.2(6) . .
N6 Co1 N5 C30 14.0(5) . .
N8 Co1 N5 C30 -36.7(14) . .
N7 Co1 N5 C30 -72.9(6) . .
C34 C35 N6 C31 0.4(12) . .
C34 C35 N6 Co1 173.7(6) . .
C32 C31 N6 C35 2.1(12) . .
C30 C31 N6 C35 -177.8(7) . .
C32 C31 N6 Co1 -172.0(7) . .
C30 C31 N6 Co1 8.0(9) . .
N9 Co1 N6 C35 145.5(18) . .
N10 Co1 N6 C35 78.1(7) . .
N5 Co1 N6 C35 174.6(7) . .
N8 Co1 N6 C35 -15.0(7) . .
N7 Co1 N6 C35 -94.1(7) . .
N9 Co1 N6 C31 -41(2) . .
N10 Co1 N6 C31 -108.5(6) . .
N5 Co1 N6 C31 -11.9(6) . .
N8 Co1 N6 C31 158.4(6) . .
N7 Co1 N6 C31 79.3(6) . .
C39 C38 N7 C42 0.0(12) . .
C39 C38 N7 Co1 175.2(6) . .
C41 C42 N7 C38 2.3(12) . .
C43 C42 N7 C38 -171.9(7) . .
C41 C42 N7 Co1 -173.6(7) . .
C43 C42 N7 Co1 12.1(9) . .
N9 Co1 N7 C38 75.9(7) . .
N10 Co1 N7 C38 141.8(15) . .
N5 Co1 N7 C38 -17.8(7) . .
N6 Co1 N7 C38 -97.4(7) . .
N8 Co1 N7 C38 169.6(7) . .
N9 Co1 N7 C42 -108.7(6) . .
N10 Co1 N7 C42 -42.8(19) . .
N5 Co1 N7 C42 157.6(6) . .
N6 Co1 N7 C42 78.0(6) . .
N8 Co1 N7 C42 -15.0(6) . .
C46 C47 N8 C43 0.7(12) . .
C46 C47 N8 Co1 -172.4(6) . .
C44 C43 N8 C47 -5.6(12) . .
C42 C43 N8 C47 172.6(7) . .
C44 C43 N8 Co1 168.4(7) . .
C42 C43 N8 Co1 -13.3(8) . .
N9 Co1 N8 C47 -75.5(7) . .
N10 Co1 N8 C47 4.3(7) . .
N5 Co1 N8 C47 151.5(10) . .
N6 Co1 N8 C47 101.9(7) . .
N7 Co1 N8 C47 -171.5(7) . .
N9 Co1 N8 C43 111.1(5) . .
N10 Co1 N8 C43 -169.1(5) . .
N5 Co1 N8 C43 -21.9(14) . .
N6 Co1 N8 C43 -71.5(5) . .
N7 Co1 N8 C43 15.1(5) . .
C51 C50 N9 C54 1.6(12) . .
C51 C50 N9 Co1 -172.0(7) . .
C53 C54 N9 C50 -1.4(12) . .
C55 C54 N9 C50 178.5(7) . .
C53 C54 N9 Co1 172.8(7) . .
C55 C54 N9 Co1 -7.2(9) . .
N10 Co1 N9 C50 176.3(7) . .
N5 Co1 N9 C50 79.1(7) . .
N6 Co1 N9 C50 108(2) . .
N8 Co1 N9 C50 -91.8(7) . .
N7 Co1 N9 C50 -12.1(7) . .
N10 Co1 N9 C54 2.6(6) . .
N5 Co1 N9 C54 -94.7(6) . .
N6 Co1 N9 C54 -66(2) . .
N8 Co1 N9 C54 94.5(6) . .
N7 Co1 N9 C54 174.2(6) . .
C58 C59 N10 C55 2.3(12) . .
C58 C59 N10 Co1 -172.0(6) . .
C56 C55 N10 C59 -3.1(12) . .
C54 C55 N10 C59 177.3(7) . .
C56 C55 N10 Co1 172.0(7) . .
C54 C55 N10 Co1 -7.6(9) . .
N9 Co1 N10 C59 177.5(7) . .
N5 Co1 N10 C59 -90.3(7) . .
N6 Co1 N10 C59 -9.8(7) . .
N8 Co1 N10 C59 82.9(7) . .
N7 Co1 N10 C59 110.3(17) . .
N9 Co1 N10 C55 3.0(6) . .
N5 Co1 N10 C55 95.3(6) . .
N6 Co1 N10 C55 175.7(6) . .
N8 Co1 N10 C55 -91.5(6) . .
N7 Co1 N10 C55 -64.1(18) . .
C63 C62 N11 C66 0.8(12) . .
C63 C62 N11 Co2 -175.6(6) . .
C65 C66 N11 C62 -1.5(12) . .
C67 C66 N11 C62 175.9(7) . .
C65 C66 N11 Co2 175.4(7) . .
C67 C66 N11 Co2 -7.2(9) . .
N12 Co2 N11 C62 -175.6(7) . .
N2 Co2 N11 C62 -85.6(7) 7_665 .
N3 Co2 N11 C62 9.0(7) 6_556 .
N4 Co2 N11 C62 92.3(7) 6_556 .
N1 Co2 N11 C62 -102(7) 7_665 .
N12 Co2 N11 C66 7.8(6) . .
N2 Co2 N11 C66 97.9(6) 7_665 .
N3 Co2 N11 C66 -167.6(6) 6_556 .
N4 Co2 N11 C66 -84.2(6) 6_556 .
N1 Co2 N11 C66 82(7) 7_665 .
C68 C67 N12 C71 2.4(15) . .
C66 C67 N12 C71 -178.9(8) . .
C68 C67 N12 Co2 -173.6(8) . .
C66 C67 N12 Co2 5.1(11) . .
C70 C71 N12 C67 -0.4(15) . .
C70 C71 N12 Co2 175.1(8) . .
N2 Co2 N12 C67 -103.3(8) 7_665 .
N3 Co2 N12 C67 45(3) 6_556 .
N4 Co2 N12 C67 85.1(7) 6_556 .
N11 Co2 N12 C67 -7.1(7) . .
N1 Co2 N12 C67 175.2(7) 7_665 .
N2 Co2 N12 C71 81.1(8) 7_665 .
N3 Co2 N12 C71 -131(3) 6_556 .
N4 Co2 N12 C71 -90.5(8) 6_556 .
N11 Co2 N12 C71 177.3(8) . .
N1 Co2 N12 C71 -0.4(8) 7_665 .
O2 C1 O1 Gd1 -1.6(15) . .
C3 C1 O1 Gd1 179.3(5) . .
O15 Gd1 O1 C1 50.0(8) 2_554 .
O11 Gd1 O1 C1 130.2(8) 7_655 .
O5 Gd1 O1 C1 -53.5(8) . .
O8 Gd1 O1 C1 -146.7(9) 5_656 .
O26 Gd1 O1 C1 132.4(9) . .
O10 Gd1 O1 C1 0.4(9) . .
O25 Gd1 O1 C1 -98.8(8) . .
O1 C1 O2 Gd2 4(2) . .
C3 C1 O2 Gd2 -176.8(9) . .
O9 Gd2 O2 C1 2.0(13) . .
O4 Gd2 O2 C1 135.3(12) 5_655 .
O14 Gd2 O2 C1 -115.3(13) 8_565 .
O27 Gd2 O2 C1 -155.0(13) . .
O16 Gd2 O2 C1 -76.9(13) 2_554 .
O6 Gd2 O2 C1 72.7(13) . .
O3 C12 O4 Gd2 -135.3(10) . 5_655
C10 C12 O4 Gd2 49.2(14) . 5_655
O6 C13 O5 Gd1 33(5) . .
C15 C13 O5 Gd1 -147(4) . .
O15 Gd1 O5 C13 -30(4) 2_554 .
O11 Gd1 O5 C13 -143(4) 7_655 .
O8 Gd1 O5 C13 120(4) 5_656 .
O1 Gd1 O5 C13 41(4) . .
O26 Gd1 O5 C13 50(4) . .
O10 Gd1 O5 C13 -102(4) . .
O25 Gd1 O5 C13 -171(4) . .
O5 C13 O6 Gd2 -2.4(12) . .
C15 C13 O6 Gd2 178.5(5) . .
O9 Gd2 O6 C13 54.3(6) . .
O2 Gd2 O6 C13 -61.8(6) . .
O4 Gd2 O6 C13 -179.9(6) 5_655 .
O14 Gd2 O6 C13 123.3(6) 8_565 .
O27 Gd2 O6 C13 -126.3(6) . .
O16 Gd2 O6 C13 -6.4(8) 2_554 .
O9 C25 O10 Gd1 -4.1(13) . .
C27 C25 O10 Gd1 174.4(6) . .
O15 Gd1 O10 C25 -53.1(7) 2_554 .
O11 Gd1 O10 C25 -153.9(8) 7_655 .
O5 Gd1 O10 C25 48.6(7) . .
O8 Gd1 O10 C25 125.1(7) 5_656 .
O1 Gd1 O10 C25 -3.3(8) . .
O26 Gd1 O10 C25 -106.9(8) . .
O25 Gd1 O10 C25 126.0(8) . .
O12 C36 O11 Gd1 -21(3) . 7_665
C34 C36 O11 Gd1 158.6(15) . 7_665
O13 C37 O14 Gd2 5(2) . 8_566
C39 C37 O14 Gd2 -171.8(7) . 8_566
O16 C48 O15 Gd1 30(8) . 2
C46 C48 O15 Gd1 -148(7) . 2
O15 C48 O16 Gd2 -4.3(12) . 2
C46 C48 O16 Gd2 173.0(5) . 2
O18 C49 O17 Gd3 -1.3(10) . 2
C51 C49 O17 Gd3 -179.1(7) . 2
O17 C49 O18 Gd3 1.2(10) . 2
C51 C49 O18 Gd3 178.9(8) . 2
O20 C60 O19 Gd3 -10.6(10) . .
C58 C60 O19 Gd3 166.2(8) . .
O23 Gd3 O19 C60 83.1(7) 4_545 .
O17 Gd3 O19 C60 -85.1(6) 2_554 .
O20 Gd3 O19 C60 5.8(6) . .
O29 Gd3 O19 C60 -122.9(7) . .
O28 Gd3 O19 C60 -26.6(7) . .
O22 Gd3 O19 C60 152.7(6) . .
O21 Gd3 O19 C60 109.7(6) . .
O18 Gd3 O19 C60 -140.6(6) 2_554 .
C49 Gd3 O19 C60 -112.8(6) 2_554 .
C61 Gd3 O19 C60 129.7(6) . .
O19 C60 O20 Gd3 11.3(11) . .
C58 C60 O20 Gd3 -165.5(7) . .
O23 Gd3 O20 C60 -150.5(6) 4_545 .
O17 Gd3 O20 C60 71.0(6) 2_554 .
O29 Gd3 O20 C60 124.6(7) . .
O28 Gd3 O20 C60 144.6(7) . .
O22 Gd3 O20 C60 -62.1(7) . .
O21 Gd3 O20 C60 -73.0(6) . .
O18 Gd3 O20 C60 29.2(7) 2_554 .
O19 Gd3 O20 C60 -5.9(6) . .
C49 Gd3 O20 C60 50.6(7) 2_554 .
C61 Gd3 O20 C60 -72.3(7) . .
O22 C61 O21 Gd3 -14.0(11) . .
C63 C61 O21 Gd3 161.8(7) . .
O23 Gd3 O21 C61 -65.2(6) 4_545 .
O17 Gd3 O21 C61 104.9(7) 2_554 .
O20 Gd3 O21 C61 178.5(7) . .
O29 Gd3 O21 C61 -14.9(8) . .
O28 Gd3 O21 C61 -118.7(7) . .
O22 Gd3 O21 C61 7.4(6) . .
O18 Gd3 O21 C61 63.7(7) 2_554 .
O19 Gd3 O21 C61 129.0(7) . .
C49 Gd3 O21 C61 79.4(7) 2_554 .
C60 Gd3 O21 C61 153.7(7) . .
O21 C61 O22 Gd3 14.0(11) . .
C63 C61 O22 Gd3 -161.8(7) . .
O23 Gd3 O22 C61 84.7(6) 4_545 .
O17 Gd3 O22 C61 -141.3(5) 2_554 .
O20 Gd3 O22 C61 -21.3(7) . .
O29 Gd3 O22 C61 154.5(6) . .
O28 Gd3 O22 C61 116.2(6) . .
O21 Gd3 O22 C61 -7.4(6) . .
O18 Gd3 O22 C61 -128.5(6) 2_554 .
O19 Gd3 O22 C61 -63.0(6) . .
C49 Gd3 O22 C61 -134.1(6) 2_554 .
C60 Gd3 O22 C61 -48.8(7) . .
O24 C72 O23 Gd3 17.8(16) . 4
C70 C72 O23 Gd3 -162.7(8) . 4
O23 C72 O24 Gd3 -14.4(13) . 4
C70 C72 O24 Gd3 166.1(10) . 4
O36' Cl2 O34 O35 79.2(17) . .
O37 Cl2 O34 O35 -92(8) . .
O37' Cl2 O34 O35 -113.0(15) . .
O36 Cl2 O34 O35 130.3(13) . .
O34' Cl2 O34 O35 -138.9(16) . .
O35' Cl2 O34 O35 -22.6(14) . .
O35 Cl2 O34 O34' 138.9(16) . .
O36' Cl2 O34 O34' -141.9(17) . .
O37 Cl2 O34 O34' 47(8) . .
O37' Cl2 O34 O34' 26.0(15) . .
O36 Cl2 O34 O34' -90.7(13) . .
O35' Cl2 O34 O34' 116.4(13) . .
O35 Cl2 O34' O37' 100(2) . .
O36' Cl2 O34' O37' -99(3) . .
O34 Cl2 O34' O37' 144(2) . .
O37 Cl2 O34' O37' -29(2) . .
O36 Cl2 O34' O37' -132.4(18) . .
O35' Cl2 O34' O37' 60(2) . .
O35 Cl2 O34' O34 -43.4(16) . .
O36' Cl2 O34' O34 118(2) . .
O37 Cl2 O34' O34 -172.9(13) . .
O37' Cl2 O34' O34 -144(2) . .
O36 Cl2 O34' O34 84.1(12) . .
O35' Cl2 O34' O34 -83.1(15) . .
Cl2 O34 O34' O37' -35(2) . .
O35 O34 O34' O37' -2(3) . .
O35 O34 O34' Cl2 32.4(12) . .
O36' Cl2 O35 O34 -126.9(14) . .
O37 Cl2 O35 O34 170.0(13) . .
O37' Cl2 O35 O34 94.2(16) . .
O36 Cl2 O35 O34 -65.5(15) . .
O34' Cl2 O35 O34 42.4(16) . .
O35' Cl2 O35 O34 139(2) . .
O34' O34 O35 Cl2 -36.1(13) . .
O35 Cl2 O36' O37 -112.8(14) . .
O34 Cl2 O36' O37 -178.4(14) . .
O37' Cl2 O36' O37 17(2) . .
O36 Cl2 O36' O37 121.9(15) . .
O34' Cl2 O36' O37 84(3) . .
O35' Cl2 O36' O37 -77.4(13) . .
O35 Cl2 O37 O36' 83.9(15) . .
O34 Cl2 O37 O36' 172(7) . .
O37' Cl2 O37 O36' -165.9(17) . .
O36 Cl2 O37 O36' -51.3(13) . .
O34' Cl2 O37 O36' -143.7(15) . .
O35' Cl2 O37 O36' 101.6(14) . .
O35 Cl2 O37 O37' -110.2(15) . .
O36' Cl2 O37 O37' 165.9(17) . .
O34 Cl2 O37 O37' -22(8) . .
O36 Cl2 O37 O37' 114.5(13) . .
O34' Cl2 O37 O37' 22.2(15) . .
O35' Cl2 O37 O37' -92.5(13) . .
Cl2 O36' O37 O37' -12.9(15) . .
O34 O34' O37' Cl2 30.6(16) . .
Cl2 O34' O37' O37 27.4(18) . .
O34 O34' O37' O37 58(3) . .
O35 Cl2 O37' O34' -105(2) . .
O36' Cl2 O37' O34' 134(2) . .
O34 Cl2 O37' O34' -33.6(19) . .
O37 Cl2 O37' O34' 150(2) . .
O36 Cl2 O37' O34' 56(2) . .
O35' Cl2 O37' O34' -128.5(18) . .
O35 Cl2 O37' O37 105.3(15) . .
O36' Cl2 O37' O37 -16(2) . .
O34 Cl2 O37' O37 176.4(12) . .
O36 Cl2 O37' O37 -93.7(14) . .
O34' Cl2 O37' O37 -150(2) . .
O35' Cl2 O37' O37 81.5(12) . .
Cl2 O37 O37' O34' -32(2) . .
O36' O37 O37' O34' -19(3) . .
O36' O37 O37' Cl2 12.9(15) . .
O7 C24 O8 Gd1 -18(2) . 5_656
C22 C24 O8 Gd1 161.4(11) . 5_656
O10 C25 O9 Gd2 45(3) . .
C27 C25 O9 Gd2 -134.0(18) . .
O2 Gd2 O9 C25 -45(2) . .
O4 Gd2 O9 C25 -174(2) 5_655 .
O14 Gd2 O9 C25 110(2) 8_565 .
O27 Gd2 O9 C25 67(2) . .
O16 Gd2 O9 C25 33(2) 2_554 .
O6 Gd2 O9 C25 -115(2) . .
